data_7037623
loop_
_publ_author_name
'Wang, Yongli'
'Guo, Wenzhen'
'Liu, Dongling'
'Yang, Ying'
'Zheng, Wenjun'

_publ_section_title
;
 1,2,4-Diazaphospholide complexes of yttrium(iii), dysprosium(iii),
 erbium(iii), and europium(ii,iii): synthesis, X-ray structural
 characterization, and EPR analysis.
;
_journal_issue 3
_journal_name_full 'Dalton transactions (Cambridge, England : 2003)'
_journal_page_first 899
_journal_page_last 903
_journal_paper_doi 10.1039/c5dt04285b
_journal_volume 45
_journal_year 2016
_chemical_formula_moiety 'C40 H72 N8 P4 Y, (C24 H48 K O6)'
_chemical_formula_sum 'C64 H120 K N8 O6 P4 Y'
_chemical_formula_weight 1349.56
_chemical_name_systematic
; 
 ? 
;
_space_group_crystal_system monoclinic
_space_group_IT_number 14
_space_group_name_Hall '-P 2ybc'
_space_group_name_H-M_alt 'P 1 21/c 1'
_symmetry_space_group_name_Hall '-P 2ybc'
_symmetry_space_group_name_H-M 'P 1 21/c 1'
_atom_sites_solution_hydrogens geom
_audit_creation_method SHELXL-2013
_audit_update_record
;
2015-12-02 deposited with the CCDC.
2015-12-04 downloaded from the CCDC.
;
_cell_angle_alpha 90
_cell_angle_beta 92.394(7)
_cell_angle_gamma 90
_cell_formula_units_Z 4
_cell_length_a 15.7119(14)
_cell_length_b 19.192(2)
_cell_length_c 27.436(2)
_cell_measurement_reflns_used 6877
_cell_measurement_temperature 293(2)
_cell_measurement_theta_max 24.138
_cell_measurement_theta_min 3.260
_cell_volume 8265.9(13)
_computing_cell_refinement 'Bruker FRAMBO'
_computing_data_collection 'Bruker FRAMBO'
_computing_data_reduction 'Bruker SAINT'
_computing_molecular_graphics 'Bruker SHELXTL'
_computing_publication_material 'Bruker SHELXTL'
_computing_structure_refinement 'SHELXL-2013 (Sheldrick, 2013)'
_computing_structure_solution 'Bruker SHELXTL'
_diffrn_ambient_temperature 293(2)
_diffrn_measured_fraction_theta_full 0.998
_diffrn_measured_fraction_theta_max 0.998
_diffrn_measurement_device_type 'Xcalibur, Eos, CCD area detector'
_diffrn_measurement_method 'phi and omega scans'
_diffrn_radiation_type MoK\a
_diffrn_radiation_wavelength 0.71073
_diffrn_reflns_av_R_equivalents 0.0762
_diffrn_reflns_av_unetI/netI 0.1197
_diffrn_reflns_laue_measured_fraction_full 0.998
_diffrn_reflns_laue_measured_fraction_max 0.998
_diffrn_reflns_limit_h_max 18
_diffrn_reflns_limit_h_min -18
_diffrn_reflns_limit_k_max 22
_diffrn_reflns_limit_k_min -22
_diffrn_reflns_limit_l_max 23
_diffrn_reflns_limit_l_min -32
_diffrn_reflns_number 44716
_diffrn_reflns_point_group_measured_fraction_full 0.998
_diffrn_reflns_point_group_measured_fraction_max 0.998
_diffrn_reflns_theta_full 25.242
_diffrn_reflns_theta_max 25.050
_diffrn_reflns_theta_min 2.928
_exptl_absorpt_coefficient_mu 0.878
_exptl_absorpt_correction_T_max 1.0000
_exptl_absorpt_correction_T_min 0.5739
_exptl_absorpt_correction_type multi-scan
_exptl_absorpt_process_details sadabs
_exptl_crystal_colour colourless
_exptl_crystal_density_diffrn 1.084
_exptl_crystal_description prismatic
_exptl_crystal_F_000 2904
_exptl_crystal_size_max 0.211
_exptl_crystal_size_mid 0.156
_exptl_crystal_size_min 0.123
_refine_diff_density_max 0.568
_refine_diff_density_min -0.719
_refine_diff_density_rms 0.052
_refine_ls_extinction_method none
_refine_ls_goodness_of_fit_ref 0.985
_refine_ls_hydrogen_treatment constr
_refine_ls_matrix_type full
_refine_ls_number_parameters 1142
_refine_ls_number_reflns 14614
_refine_ls_number_restraints 496
_refine_ls_restrained_S_all 0.994
_refine_ls_R_factor_all 0.1801
_refine_ls_R_factor_gt 0.0835
_refine_ls_shift/su_max 0.003
_refine_ls_shift/su_mean 0.000
_refine_ls_structure_factor_coef Fsqd
_refine_ls_weighting_details
; 
 w=1/[\s^2^(Fo^2^)+(0.1010P)^2^] 
 where P=(Fo^2^+2Fc^2^)/3 
;
_refine_ls_weighting_scheme calc
_refine_ls_wR_factor_gt 0.2032
_refine_ls_wR_factor_ref 0.2395
_reflns_Friedel_coverage 0.000
_reflns_number_gt 6594
_reflns_number_total 14614
_reflns_threshold_expression 'I > 2\s(I)'
_cod_data_source_file c5dt04285b2.cif
_cod_data_source_block compound5
_cod_depositor_comments 'Adding full bibliography for 7037620--7037625.cif.'
_cod_original_cell_volume 8265.8(14)
_cod_database_code 7037623
_shelx_space_group_comment
; 
The symmetry employed for this shelxl refinement is uniquely defined 
by the following loop, which should always be used as a source of 
symmetry information in preference to the above space-group names. 
They are only intended as comments. 
;
_shelxl_version_number 2013-2

loop_
_space_group_symop_operation_xyz
'x, y, z'
'-x, y+1/2, -z+1/2'
'-x, -y, -z'
'x, -y-1/2, z-1/2'

loop_
_atom_site_label
_atom_site_type_symbol
_atom_site_fract_x
_atom_site_fract_y
_atom_site_fract_z
_atom_site_U_iso_or_equiv
_atom_site_adp_type
_atom_site_occupancy
_atom_site_site_symmetry_order
_atom_site_calc_flag
_atom_site_refinement_flags_posn
_atom_site_refinement_flags_adp
_atom_site_refinement_flags_occupancy
_atom_site_disorder_assembly
_atom_site_disorder_group
K1 K 0.71833(11) 0.25895(9) 0.93606(6) 0.1156(6) Uani 1 1 d . . . . .
Y1 Y 0.22041(3) 0.24582(3) 0.18798(2) 0.0637(2) Uani 1 1 d . . . . .
N1 N 0.2126(3) 0.3329(2) 0.12631(15) 0.0783(13) Uani 1 1 d . . . . .
N2 N 0.2950(3) 0.3338(2) 0.14588(15) 0.0758(12) Uani 1 1 d . . . . .
N3 N 0.3377(3) 0.1686(3) 0.18418(16) 0.0800(13) Uani 1 1 d . . . . .
N4 N 0.2968(3) 0.1680(2) 0.13864(16) 0.0748(12) Uani 1 1 d . . . . .
N5 N 0.2465(3) 0.2829(2) 0.27021(14) 0.0655(11) Uani 1 1 d . . . . .
N6 N 0.2123(3) 0.2176(2) 0.27128(14) 0.0662(11) Uani 1 1 d . . . . .
N7 N 0.0729(3) 0.2605(2) 0.19522(15) 0.0730(12) Uani 1 1 d . . . . .
N8 N 0.0814(3) 0.1971(3) 0.17342(15) 0.0718(12) Uani 1 1 d . . . . .
P1 P 0.29751(13) 0.41192(11) 0.06969(6) 0.1064(6) Uani 1 1 d . . . . .
P2 P 0.43382(13) 0.09597(11) 0.12984(7) 0.1142(7) Uani 1 1 d . . . . .
P3 P 0.22345(13) 0.25657(10) 0.36132(6) 0.0981(6) Uani 1 1 d . . . . .
P4 P -0.07875(11) 0.21069(12) 0.18545(7) 0.1077(6) Uani 1 1 d . . . . .
C1 C 0.3472(4) 0.3733(3) 0.1202(2) 0.0825(17) Uani 1 1 d . . . . .
C2 C 0.2020(4) 0.3717(3) 0.0864(2) 0.0858(18) Uani 1 1 d . . . . .
C3 C 0.1180(5) 0.3771(4) 0.0587(2) 0.105(2) Uani 1 1 d . . . . .
C4 C 0.1325(6) 0.3716(6) 0.0031(2) 0.180(4) Uani 1 1 d . . . . .
H4A H 0.1717 0.4071 -0.0062 0.270 Uiso 1 1 calc R U . . .
H4B H 0.0793 0.3777 -0.0148 0.270 Uiso 1 1 calc R U . . .
H4C H 0.1555 0.3266 -0.0041 0.270 Uiso 1 1 calc R U . . .
C5 C 0.0770(6) 0.4481(4) 0.0701(3) 0.172(4) Uani 1 1 d . . . . .
H5A H 0.0592 0.4482 0.1031 0.258 Uiso 1 1 calc R U . . .
H5B H 0.0284 0.4555 0.0483 0.258 Uiso 1 1 calc R U . . .
H5C H 0.1177 0.4846 0.0659 0.258 Uiso 1 1 calc R U . . .
C6 C 0.0570(5) 0.3179(4) 0.0730(2) 0.135(3) Uani 1 1 d . . . . .
H6A H 0.0814 0.2738 0.0649 0.202 Uiso 1 1 calc R U . . .
H6B H 0.0033 0.3234 0.0554 0.202 Uiso 1 1 calc R U . . .
H6C H 0.0486 0.3198 0.1074 0.202 Uiso 1 1 calc R U . . .
C7 C 0.4399(4) 0.3746(4) 0.1352(2) 0.099(2) Uani 1 1 d D U . . .
C8 C 0.4512(7) 0.3788(8) 0.1922(4) 0.142(4) Uani 0.778(6) 1 d D U P A 1
H8A H 0.4264 0.4212 0.2034 0.212 Uiso 0.778(6) 1 calc R U P A 1
H8B H 0.5108 0.3779 0.2015 0.212 Uiso 0.778(6) 1 calc R U P A 1
H8C H 0.4234 0.3397 0.2065 0.212 Uiso 0.778(6) 1 calc R U P A 1
C9 C 0.4830(6) 0.3091(6) 0.1174(5) 0.135(4) Uani 0.778(6) 1 d D U P A 1
H9A H 0.4589 0.2691 0.1326 0.202 Uiso 0.778(6) 1 calc R U P A 1
H9B H 0.5429 0.3114 0.1256 0.202 Uiso 0.778(6) 1 calc R U P A 1
H9C H 0.4744 0.3056 0.0826 0.202 Uiso 0.778(6) 1 calc R U P A 1
C10 C 0.4826(7) 0.4394(6) 0.1152(5) 0.155(5) Uani 0.778(6) 1 d D U P A 1
H10A H 0.4678 0.4439 0.0810 0.233 Uiso 0.778(6) 1 calc R U P A 1
H10B H 0.5433 0.4352 0.1198 0.233 Uiso 0.778(6) 1 calc R U P A 1
H10C H 0.4635 0.4798 0.1322 0.233 Uiso 0.778(6) 1 calc R U P A 1
C8' C 0.457(2) 0.4366(15) 0.1684(14) 0.140(14) Uani 0.222(6) 1 d D U P A 2
H8'1 H 0.4487 0.4789 0.1502 0.209 Uiso 0.222(6) 1 calc R U P A 2
H8'2 H 0.5152 0.4346 0.1811 0.209 Uiso 0.222(6) 1 calc R U P A 2
H8'3 H 0.4194 0.4354 0.1949 0.209 Uiso 0.222(6) 1 calc R U P A 2
C9' C 0.469(2) 0.3197(16) 0.1724(13) 0.127(11) Uani 0.222(6) 1 d D U P A 2
H9'1 H 0.4203 0.2979 0.1858 0.190 Uiso 0.222(6) 1 calc R U P A 2
H9'2 H 0.5028 0.3415 0.1982 0.190 Uiso 0.222(6) 1 calc R U P A 2
H9'3 H 0.5028 0.2852 0.1568 0.190 Uiso 0.222(6) 1 calc R U P A 2
C10' C 0.488(3) 0.379(3) 0.0870(11) 0.161(16) Uani 0.222(6) 1 d D U P A 2
H10D H 0.4596 0.3495 0.0629 0.242 Uiso 0.222(6) 1 calc R U P A 2
H10E H 0.5453 0.3630 0.0927 0.242 Uiso 0.222(6) 1 calc R U P A 2
H10F H 0.4879 0.4259 0.0756 0.242 Uiso 0.222(6) 1 calc R U P A 2
C11 C 0.4100(4) 0.1327(3) 0.1858(2) 0.0903(18) Uani 1 1 d . . . . .
C12 C 0.3392(4) 0.1336(3) 0.1061(2) 0.0866(18) Uani 1 1 d . . . . .
C13 C 0.3069(5) 0.1294(4) 0.0537(3) 0.112(2) Uani 1 1 d D U . . .
C14 C 0.3791(7) 0.1278(9) 0.0178(4) 0.163(5) Uani 0.778(6) 1 d D U P A 1
H14A H 0.4120 0.1698 0.0211 0.244 Uiso 0.778(6) 1 calc R U P A 1
H14B H 0.3554 0.1243 -0.0149 0.244 Uiso 0.778(6) 1 calc R U P A 1
H14C H 0.4151 0.0884 0.0248 0.244 Uiso 0.778(6) 1 calc R U P A 1
C15 C 0.2534(10) 0.1941(7) 0.0399(4) 0.157(5) Uani 0.778(6) 1 d D U P A 1
H15A H 0.2091 0.1997 0.0626 0.236 Uiso 0.778(6) 1 calc R U P A 1
H15B H 0.2285 0.1885 0.0076 0.236 Uiso 0.778(6) 1 calc R U P A 1
H15C H 0.2893 0.2346 0.0408 0.236 Uiso 0.778(6) 1 calc R U P A 1
C16 C 0.2524(7) 0.0649(6) 0.0452(4) 0.148(4) Uani 0.778(6) 1 d D U P A 1
H16A H 0.2834 0.0245 0.0566 0.222 Uiso 0.778(6) 1 calc R U P A 1
H16B H 0.2384 0.0601 0.0110 0.222 Uiso 0.778(6) 1 calc R U P A 1
H16C H 0.2010 0.0693 0.0627 0.222 Uiso 0.778(6) 1 calc R U P A 1
C14' C 0.333(2) 0.1970(16) 0.0284(14) 0.133(14) Uani 0.222(6) 1 d D U P A 2
H14D H 0.3129 0.2363 0.0461 0.200 Uiso 0.222(6) 1 calc R U P A 2
H14E H 0.3094 0.1978 -0.0044 0.200 Uiso 0.222(6) 1 calc R U P A 2
H14F H 0.3944 0.1991 0.0277 0.200 Uiso 0.222(6) 1 calc R U P A 2
C15' C 0.2125(12) 0.146(2) 0.0493(13) 0.122(5) Uani 0.222(6) 1 d D U P A 2
H15D H 0.1807 0.1076 0.0619 0.184 Uiso 0.222(6) 1 calc R U P A 2
H15E H 0.1957 0.1532 0.0157 0.184 Uiso 0.222(6) 1 calc R U P A 2
H15F H 0.2012 0.1872 0.0677 0.184 Uiso 0.222(6) 1 calc R U P A 2
C16' C 0.361(2) 0.0704(17) 0.0290(12) 0.119(5) Uani 0.222(6) 1 d D U P A 2
H16D H 0.4196 0.0845 0.0288 0.178 Uiso 0.222(6) 1 calc R U P A 2
H16E H 0.3396 0.0631 -0.0038 0.178 Uiso 0.222(6) 1 calc R U P A 2
H16F H 0.3565 0.0279 0.0472 0.178 Uiso 0.222(6) 1 calc R U P A 2
C17 C 0.4630(5) 0.1277(4) 0.2330(3) 0.117(2) Uani 1 1 d D U . . .
C18 C 0.482(2) 0.1979(11) 0.2536(12) 0.167(13) Uani 0.384(16) 1 d D U P B 1
H18A H 0.5278 0.1943 0.2778 0.250 Uiso 0.384(16) 1 calc R U P B 1
H18B H 0.4323 0.2159 0.2684 0.250 Uiso 0.384(16) 1 calc R U P B 1
H18C H 0.4984 0.2286 0.2281 0.250 Uiso 0.384(16) 1 calc R U P B 1
C19 C 0.4068(15) 0.0846(14) 0.2695(8) 0.157(11) Uani 0.384(16) 1 d D U P B 1
H19A H 0.4415 0.0711 0.2976 0.235 Uiso 0.384(16) 1 calc R U P B 1
H19B H 0.3847 0.0437 0.2533 0.235 Uiso 0.384(16) 1 calc R U P B 1
H19C H 0.3605 0.1130 0.2796 0.235 Uiso 0.384(16) 1 calc R U P B 1
C20 C 0.5417(13) 0.0837(15) 0.2233(8) 0.142(10) Uani 0.384(16) 1 d D U P B 1
H20A H 0.5739 0.1057 0.1986 0.213 Uiso 0.384(16) 1 calc R U P B 1
H20B H 0.5242 0.0382 0.2124 0.213 Uiso 0.384(16) 1 calc R U P B 1
H20C H 0.5764 0.0796 0.2528 0.213 Uiso 0.384(16) 1 calc R U P B 1
C18' C 0.4364(9) 0.1805(7) 0.2707(5) 0.111(5) Uani 0.616(16) 1 d D U P B 2
H18D H 0.3821 0.1675 0.2827 0.166 Uiso 0.616(16) 1 calc R U P B 2
H18E H 0.4321 0.2258 0.2559 0.166 Uiso 0.616(16) 1 calc R U P B 2
H18F H 0.4781 0.1817 0.2972 0.166 Uiso 0.616(16) 1 calc R U P B 2
C19' C 0.4686(16) 0.0575(7) 0.2534(7) 0.181(8) Uani 0.616(16) 1 d D U P B 2
H19D H 0.5058 0.0578 0.2821 0.271 Uiso 0.616(16) 1 calc R U P B 2
H19E H 0.4907 0.0263 0.2297 0.271 Uiso 0.616(16) 1 calc R U P B 2
H19F H 0.4129 0.0423 0.2619 0.271 Uiso 0.616(16) 1 calc R U P B 2
C20' C 0.5545(9) 0.1578(13) 0.2245(6) 0.190(9) Uani 0.616(16) 1 d D U P B 2
H20D H 0.5889 0.1540 0.2541 0.285 Uiso 0.616(16) 1 calc R U P B 2
H20E H 0.5499 0.2059 0.2152 0.285 Uiso 0.616(16) 1 calc R U P B 2
H20F H 0.5803 0.1319 0.1991 0.285 Uiso 0.616(16) 1 calc R U P B 2
C21 C 0.2542(4) 0.3111(3) 0.31492(19) 0.0761(15) Uani 1 1 d . . . . .
C22 C 0.1964(4) 0.1963(3) 0.31626(19) 0.0799(16) Uani 1 1 d . . . . .
C23 C 0.1557(5) 0.1249(4) 0.3225(2) 0.0954(19) Uani 1 1 d D U . . .
C24 C 0.2074(9) 0.0699(5) 0.2963(5) 0.170(5) Uani 0.778(6) 1 d D U P A 1
H24A H 0.2640 0.0680 0.3107 0.255 Uiso 0.778(6) 1 calc R U P A 1
H24B H 0.2099 0.0818 0.2624 0.255 Uiso 0.778(6) 1 calc R U P A 1
H24C H 0.1806 0.0252 0.2993 0.255 Uiso 0.778(6) 1 calc R U P A 1
C25 C 0.0675(7) 0.1251(6) 0.2997(5) 0.138(4) Uani 0.778(6) 1 d D U P A 1
H25A H 0.0408 0.0810 0.3054 0.208 Uiso 0.778(6) 1 calc R U P A 1
H25B H 0.0703 0.1326 0.2652 0.208 Uiso 0.778(6) 1 calc R U P A 1
H25C H 0.0349 0.1617 0.3137 0.208 Uiso 0.778(6) 1 calc R U P A 1
C26 C 0.1508(10) 0.1053(7) 0.3754(3) 0.166(5) Uani 0.778(6) 1 d D U P A 1
H26A H 0.1094 0.1342 0.3904 0.248 Uiso 0.778(6) 1 calc R U P A 1
H26B H 0.2055 0.1121 0.3916 0.248 Uiso 0.778(6) 1 calc R U P A 1
H26C H 0.1344 0.0573 0.3779 0.248 Uiso 0.778(6) 1 calc R U P A 1
C24' C 0.131(3) 0.0899(19) 0.2729(9) 0.121(12) Uani 0.222(6) 1 d D U P A 2
H24D H 0.0974 0.1217 0.2531 0.181 Uiso 0.222(6) 1 calc R U P A 2
H24E H 0.0981 0.0486 0.2786 0.181 Uiso 0.222(6) 1 calc R U P A 2
H24F H 0.1814 0.0777 0.2565 0.181 Uiso 0.222(6) 1 calc R U P A 2
C25' C 0.0699(16) 0.1404(17) 0.3485(15) 0.116(11) Uani 0.222(6) 1 d D U P A 2
H25D H 0.0824 0.1628 0.3793 0.173 Uiso 0.222(6) 1 calc R U P A 2
H25E H 0.0404 0.0974 0.3539 0.173 Uiso 0.222(6) 1 calc R U P A 2
H25F H 0.0346 0.1703 0.3283 0.173 Uiso 0.222(6) 1 calc R U P A 2
C26' C 0.2149(18) 0.0839(14) 0.3610(9) 0.083(8) Uani 0.222(6) 1 d D U P A 2
H26D H 0.2703 0.0779 0.3482 0.124 Uiso 0.222(6) 1 calc R U P A 2
H26E H 0.1903 0.0392 0.3672 0.124 Uiso 0.222(6) 1 calc R U P A 2
H26F H 0.2198 0.1100 0.3908 0.124 Uiso 0.222(6) 1 calc R U P A 2
C27 C 0.2930(5) 0.3832(3) 0.3210(2) 0.095(2) Uani 1 1 d . . . . .
C28 C 0.2613(7) 0.4157(5) 0.3682(3) 0.191(5) Uani 1 1 d . . . . .
H28A H 0.2004 0.4207 0.3656 0.286 Uiso 1 1 calc R U . . .
H28B H 0.2870 0.4606 0.3732 0.286 Uiso 1 1 calc R U . . .
H28C H 0.2765 0.3860 0.3954 0.286 Uiso 1 1 calc R U . . .
C29 C 0.3881(6) 0.3767(4) 0.3270(4) 0.171(4) Uani 1 1 d . . . . .
H29A H 0.4022 0.3354 0.3454 0.257 Uiso 1 1 calc R U . . .
H29B H 0.4108 0.4168 0.3439 0.257 Uiso 1 1 calc R U . . .
H29C H 0.4122 0.3736 0.2954 0.257 Uiso 1 1 calc R U . . .
C30 C 0.2688(6) 0.4312(4) 0.2782(3) 0.152(3) Uani 1 1 d . . . . .
H30A H 0.2850 0.4100 0.2483 0.228 Uiso 1 1 calc R U . . .
H30B H 0.2978 0.4750 0.2824 0.228 Uiso 1 1 calc R U . . .
H30C H 0.2084 0.4389 0.2771 0.228 Uiso 1 1 calc R U . . .
C31 C -0.0064(4) 0.2759(3) 0.2041(2) 0.0806(16) Uani 1 1 d . . . . .
C32 C 0.0086(4) 0.1644(3) 0.1656(2) 0.0824(17) Uani 1 1 d . . . . .
C33 C 0.0067(4) 0.0936(4) 0.1415(2) 0.0951(19) Uani 1 1 d . . . . .
C34 C -0.0025(6) 0.1028(5) 0.0864(3) 0.167(4) Uani 1 1 d . . . . .
H34A H -0.0568 0.1234 0.0779 0.251 Uiso 1 1 calc R U . . .
H34B H 0.0015 0.0582 0.0708 0.251 Uiso 1 1 calc R U . . .
H34C H 0.0421 0.1326 0.0756 0.251 Uiso 1 1 calc R U . . .
C35 C -0.0656(6) 0.0501(4) 0.1598(4) 0.183(4) Uani 1 1 d . . . . .
H35A H -0.1190 0.0701 0.1488 0.275 Uiso 1 1 calc R U . . .
H35B H -0.0622 0.0489 0.1948 0.275 Uiso 1 1 calc R U . . .
H35C H -0.0615 0.0035 0.1473 0.275 Uiso 1 1 calc R U . . .
C36 C 0.0894(6) 0.0523(4) 0.1542(3) 0.144(3) Uani 1 1 d . . . . .
H36A H 0.0886 0.0092 0.1363 0.216 Uiso 1 1 calc R U . . .
H36B H 0.0930 0.0426 0.1885 0.216 Uiso 1 1 calc R U . . .
H36C H 0.1378 0.0794 0.1455 0.216 Uiso 1 1 calc R U . . .
C37 C -0.0243(4) 0.3424(4) 0.2314(3) 0.103(2) Uani 1 1 d . . . . .
C38 C 0.0261(6) 0.4023(4) 0.2134(4) 0.179(4) Uani 1 1 d . . . . .
H38A H 0.0853 0.3953 0.2220 0.269 Uiso 1 1 calc R U . . .
H38B H 0.0069 0.4446 0.2280 0.269 Uiso 1 1 calc R U . . .
H38C H 0.0186 0.4055 0.1786 0.269 Uiso 1 1 calc R U . . .
C39 C -0.1185(6) 0.3619(5) 0.2247(4) 0.215(5) Uani 1 1 d . . . . .
H39A H -0.1326 0.3690 0.1907 0.323 Uiso 1 1 calc R U . . .
H39B H -0.1291 0.4040 0.2423 0.323 Uiso 1 1 calc R U . . .
H39C H -0.1530 0.3250 0.2369 0.323 Uiso 1 1 calc R U . . .
C40 C -0.0030(8) 0.3324(5) 0.2848(3) 0.208(5) Uani 1 1 d . . . . .
H40A H -0.0201 0.2866 0.2945 0.311 Uiso 1 1 calc R U . . .
H40B H -0.0325 0.3667 0.3032 0.311 Uiso 1 1 calc R U . . .
H40C H 0.0573 0.3376 0.2908 0.311 Uiso 1 1 calc R U . . .
O3 O 0.8786(5) 0.2049(5) 0.9403(3) 0.188(3) Uani 1 1 d D . . . .
O5 O 0.6821(6) 0.1598(5) 0.8698(3) 0.201(3) Uani 1 1 d D . . . .
O6 O 0.6812(7) 0.1765(5) 1.0125(3) 0.225(4) Uani 1 1 d D . . . .
O1 O 0.5610(10) 0.3091(8) 0.9278(9) 0.167(5) Uani 0.689(17) 1 d D . P C 1
O2 O 0.7732(17) 0.3428(12) 0.8620(5) 0.140(10) Uani 0.421(10) 1 d D . P C 1
O4 O 0.787(2) 0.350(2) 1.0157(11) 0.30(2) Uani 0.421(10) 1 d D U P C 1
C41 C 0.4943(11) 0.2779(10) 0.9510(7) 0.182(5) Uani 0.689(17) 1 d D U P C 1
H41A H 0.5095 0.2721 0.9853 0.218 Uiso 0.689(17) 1 calc R U P C 1
H41B H 0.4834 0.2321 0.9370 0.218 Uiso 0.689(17) 1 calc R U P C 1
C42 C 0.4164(11) 0.3211(8) 0.9453(6) 0.179(5) Uani 0.689(17) 1 d D U P C 1
H42A H 0.3863 0.3225 0.9755 0.215 Uiso 0.689(17) 1 calc R U P C 1
H42B H 0.3784 0.3031 0.9195 0.215 Uiso 0.689(17) 1 calc R U P C 1
C43 C 0.4496(10) 0.3934(9) 0.9323(7) 0.180(5) Uani 0.689(17) 1 d D U P C 1
H43A H 0.4106 0.4184 0.9102 0.216 Uiso 0.689(17) 1 calc R U P C 1
H43B H 0.4630 0.4216 0.9609 0.216 Uiso 0.689(17) 1 calc R U P C 1
C44 C 0.5278(10) 0.3695(10) 0.9077(7) 0.181(5) Uani 0.689(17) 1 d D U P C 1
H44A H 0.5138 0.3619 0.8734 0.217 Uiso 0.689(17) 1 calc R U P C 1
H44B H 0.5706 0.4059 0.9103 0.217 Uiso 0.689(17) 1 calc R U P C 1
C45 C 0.8105(18) 0.4046(11) 0.8743(7) 0.152(6) Uani 0.421(10) 1 d D U P C 1
H45A H 0.8657 0.3973 0.8907 0.183 Uiso 0.421(10) 1 calc R U P C 1
H45B H 0.7749 0.4314 0.8954 0.183 Uiso 0.421(10) 1 calc R U P C 1
C46 C 0.8196(19) 0.4409(12) 0.8263(7) 0.152(6) Uani 0.421(10) 1 d D U P C 1
H46A H 0.8792 0.4425 0.8185 0.182 Uiso 0.421(10) 1 calc R U P C 1
H46B H 0.7990 0.4884 0.8286 0.182 Uiso 0.421(10) 1 calc R U P C 1
C47 C 0.7696(18) 0.4030(11) 0.7867(8) 0.153(6) Uani 0.421(10) 1 d D U P C 1
H47A H 0.7983 0.4030 0.7561 0.184 Uiso 0.421(10) 1 calc R U P C 1
H47B H 0.7123 0.4212 0.7818 0.184 Uiso 0.421(10) 1 calc R U P C 1
C48 C 0.7710(19) 0.3326(10) 0.8107(6) 0.153(6) Uani 0.421(10) 1 d D U P C 1
H48A H 0.7206 0.3064 0.8004 0.183 Uiso 0.421(10) 1 calc R U P C 1
H48B H 0.8209 0.3067 0.8014 0.183 Uiso 0.421(10) 1 calc R U P C 1
C49 C 0.9472(16) 0.2179(18) 0.9119(12) 0.227(10) Uani 0.421(10) 1 d D U P C 1
H49A H 0.9583 0.2676 0.9107 0.272 Uiso 0.421(10) 1 calc R U P C 1
H49B H 0.9353 0.2014 0.8789 0.272 Uiso 0.421(10) 1 calc R U P C 1
C50 C 1.0242(19) 0.1800(16) 0.9346(14) 0.228(10) Uani 0.421(10) 1 d D U P C 1
H50A H 1.0649 0.1654 0.9110 0.273 Uiso 0.421(10) 1 calc R U P C 1
H50B H 1.0524 0.2052 0.9613 0.273 Uiso 0.421(10) 1 calc R U P C 1
C51 C 0.968(2) 0.1229(15) 0.9507(13) 0.228(10) Uani 0.421(10) 1 d D U P C 1
H51A H 0.9992 0.0899 0.9716 0.274 Uiso 0.421(10) 1 calc R U P C 1
H51B H 0.9413 0.0984 0.9233 0.274 Uiso 0.421(10) 1 calc R U P C 1
C52 C 0.9045(19) 0.1657(18) 0.9788(9) 0.229(10) Uani 0.421(10) 1 d D U P C 1
H52A H 0.8590 0.1375 0.9913 0.275 Uiso 0.421(10) 1 calc R U P C 1
H52B H 0.9314 0.1930 1.0049 0.275 Uiso 0.421(10) 1 calc R U P C 1
C53 C 0.784(2) 0.3288(13) 1.0639(10) 0.228(9) Uani 0.421(10) 1 d D U P C 1
H53A H 0.8301 0.2982 1.0743 0.273 Uiso 0.421(10) 1 calc R U P C 1
H53B H 0.7293 0.3082 1.0713 0.273 Uiso 0.421(10) 1 calc R U P C 1
C54 C 0.794(2) 0.4016(14) 1.0830(12) 0.226(9) Uani 0.421(10) 1 d D U P C 1
H54A H 0.8523 0.4171 1.0797 0.271 Uiso 0.421(10) 1 calc R U P C 1
H54B H 0.7813 0.4032 1.1172 0.271 Uiso 0.421(10) 1 calc R U P C 1
C56 C 0.740(3) 0.4071(15) 1.0064(11) 0.222(9) Uani 0.421(10) 1 d D U P C 1
H56A H 0.6841 0.3937 0.9937 0.267 Uiso 0.421(10) 1 calc R U P C 1
H56B H 0.7669 0.4353 0.9819 0.267 Uiso 0.421(10) 1 calc R U P C 1
C55 C 0.732(2) 0.4492(17) 1.0532(12) 0.223(9) Uani 0.421(10) 1 d D U P C 1
H55A H 0.6752 0.4491 1.0652 0.268 Uiso 0.421(10) 1 calc R U P C 1
H55B H 0.7532 0.4966 1.0504 0.268 Uiso 0.421(10) 1 calc R U P C 1
C57 C 0.6034(10) 0.1366(18) 0.8572(10) 0.267(12) Uani 0.475(19) 1 d D U P D 1
H57A H 0.5578 0.1665 0.8677 0.320 Uiso 0.475(19) 1 calc R U P D 1
H57B H 0.5935 0.0884 0.8657 0.320 Uiso 0.475(19) 1 calc R U P D 1
C58 C 0.6266(17) 0.1476(18) 0.8037(10) 0.267(12) Uani 0.475(19) 1 d D U P D 1
H58A H 0.5791 0.1394 0.7808 0.321 Uiso 0.475(19) 1 calc R U P D 1
H58B H 0.6518 0.1929 0.7981 0.321 Uiso 0.475(19) 1 calc R U P D 1
C59 C 0.6904(15) 0.090(2) 0.8048(12) 0.263(12) Uani 0.475(19) 1 d D U P D 1
H59A H 0.7230 0.0880 0.7756 0.316 Uiso 0.475(19) 1 calc R U P D 1
H59B H 0.6652 0.0447 0.8111 0.316 Uiso 0.475(19) 1 calc R U P D 1
C60 C 0.7415(11) 0.1181(19) 0.8485(11) 0.263(12) Uani 0.475(19) 1 d D U P D 1
H60A H 0.7609 0.0810 0.8702 0.315 Uiso 0.475(19) 1 calc R U P D 1
H60B H 0.7902 0.1449 0.8386 0.315 Uiso 0.475(19) 1 calc R U P D 1
C61 C 0.662(2) 0.1089(10) 1.0054(8) 0.247(11) Uani 0.51(2) 1 d D U P E 1
H61A H 0.6959 0.0879 0.9803 0.297 Uiso 0.51(2) 1 calc R U P E 1
H61B H 0.6023 0.1012 0.9981 0.297 Uiso 0.51(2) 1 calc R U P E 1
C62 C 0.691(2) 0.0846(14) 1.0570(8) 0.249(11) Uani 0.51(2) 1 d D U P E 1
H62A H 0.6587 0.0432 1.0651 0.298 Uiso 0.51(2) 1 calc R U P E 1
H62B H 0.7505 0.0723 1.0575 0.298 Uiso 0.51(2) 1 calc R U P E 1
C63 C 0.677(2) 0.1395(12) 1.0943(9) 0.251(11) Uani 0.51(2) 1 d D U P E 1
H63A H 0.7231 0.1416 1.1187 0.301 Uiso 0.51(2) 1 calc R U P E 1
H63B H 0.6230 0.1337 1.1100 0.301 Uiso 0.51(2) 1 calc R U P E 1
C64 C 0.676(2) 0.2012(12) 1.0609(7) 0.250(11) Uani 0.51(2) 1 d D U P E 1
H64A H 0.6239 0.2276 1.0642 0.300 Uiso 0.51(2) 1 calc R U P E 1
H64B H 0.7239 0.2314 1.0692 0.300 Uiso 0.51(2) 1 calc R U P E 1
O1' O 0.546(3) 0.317(2) 0.939(2) 0.167(5) Uani 0.311(17) 1 d D . P C 2
O2' O 0.7520(15) 0.3455(8) 0.8624(9) 0.231(14) Uani 0.579(10) 1 d D . P C 2
O4' O 0.7442(7) 0.3575(7) 1.0044(5) 0.126(5) Uani 0.579(10) 1 d D . P C 2
C41' C 0.474(2) 0.284(2) 0.919(2) 0.213(13) Uani 0.311(17) 1 d D U P C 2
H41C H 0.4525 0.2475 0.9390 0.255 Uiso 0.311(17) 1 calc R U P C 2
H41D H 0.4815 0.2679 0.8858 0.255 Uiso 0.311(17) 1 calc R U P C 2
C42' C 0.423(2) 0.352(2) 0.9210(14) 0.213(13) Uani 0.311(17) 1 d D U P C 2
H42C H 0.3619 0.3443 0.9214 0.255 Uiso 0.311(17) 1 calc R U P C 2
H42D H 0.4357 0.3846 0.8951 0.255 Uiso 0.311(17) 1 calc R U P C 2
C43' C 0.4615(19) 0.375(2) 0.9710(13) 0.215(12) Uani 0.311(17) 1 d D U P C 2
H43C H 0.4358 0.4167 0.9838 0.258 Uiso 0.311(17) 1 calc R U P C 2
H43D H 0.4628 0.3379 0.9952 0.258 Uiso 0.311(17) 1 calc R U P C 2
C44' C 0.5455(19) 0.388(2) 0.9490(19) 0.215(13) Uani 0.311(17) 1 d D U P C 2
H44C H 0.5427 0.4170 0.9203 0.258 Uiso 0.311(17) 1 calc R U P C 2
H44D H 0.5902 0.4025 0.9721 0.258 Uiso 0.311(17) 1 calc R U P C 2
C45' C 0.7218(15) 0.4104(10) 0.8601(8) 0.191(6) Uani 0.579(10) 1 d D U P C 2
H45C H 0.7303 0.4325 0.8918 0.229 Uiso 0.579(10) 1 calc R U P C 2
H45D H 0.6610 0.4091 0.8523 0.229 Uiso 0.579(10) 1 calc R U P C 2
C46' C 0.7643(16) 0.4521(10) 0.8231(8) 0.192(6) Uani 0.579(10) 1 d D U P C 2
H46C H 0.7977 0.4892 0.8384 0.230 Uiso 0.579(10) 1 calc R U P C 2
H46D H 0.7225 0.4725 0.8003 0.230 Uiso 0.579(10) 1 calc R U P C 2
C47' C 0.8210(17) 0.4020(11) 0.7971(9) 0.195(6) Uani 0.579(10) 1 d D U P C 2
H47C H 0.7956 0.3868 0.7661 0.235 Uiso 0.579(10) 1 calc R U P C 2
H47D H 0.8769 0.4216 0.7922 0.235 Uiso 0.579(10) 1 calc R U P C 2
C48' C 0.8242(15) 0.3448(12) 0.8341(10) 0.199(6) Uani 0.579(10) 1 d D U P C 2
H48C H 0.8278 0.3003 0.8175 0.239 Uiso 0.579(10) 1 calc R U P C 2
H48D H 0.8749 0.3501 0.8552 0.239 Uiso 0.579(10) 1 calc R U P C 2
C49' C 0.9456(13) 0.2459(10) 0.9418(12) 0.228(8) Uani 0.579(10) 1 d D U P C 2
H49C H 0.9451 0.2773 0.9695 0.274 Uiso 0.579(10) 1 calc R U P C 2
H49D H 0.9490 0.2729 0.9121 0.274 Uiso 0.579(10) 1 calc R U P C 2
C50' C 1.0149(15) 0.1967(10) 0.9468(12) 0.229(7) Uani 0.579(10) 1 d D U P C 2
H50C H 1.0613 0.2135 0.9278 0.275 Uiso 0.579(10) 1 calc R U P C 2
H50D H 1.0349 0.1962 0.9808 0.275 Uiso 0.579(10) 1 calc R U P C 2
C51' C 0.9962(12) 0.1264(12) 0.9322(12) 0.230(7) Uani 0.579(10) 1 d D U P C 2
H51C H 1.0217 0.0922 0.9544 0.276 Uiso 0.579(10) 1 calc R U P C 2
H51D H 1.0114 0.1167 0.8990 0.276 Uiso 0.579(10) 1 calc R U P C 2
C52' C 0.9008(12) 0.1334(10) 0.9373(11) 0.232(7) Uani 0.579(10) 1 d D U P C 2
H52C H 0.8709 0.1123 0.9094 0.278 Uiso 0.579(10) 1 calc R U P C 2
H52D H 0.8840 0.1093 0.9664 0.278 Uiso 0.579(10) 1 calc R U P C 2
C53' C 0.8268(9) 0.3735(18) 1.0163(10) 0.224(7) Uani 0.579(10) 1 d D U P C 2
H53C H 0.8527 0.3990 0.9902 0.269 Uiso 0.579(10) 1 calc R U P C 2
H53D H 0.8600 0.3318 1.0235 0.269 Uiso 0.579(10) 1 calc R U P C 2
C54' C 0.8190(9) 0.4179(15) 1.0607(7) 0.223(7) Uani 0.579(10) 1 d D U P C 2
H54C H 0.8320 0.4660 1.0531 0.268 Uiso 0.579(10) 1 calc R U P C 2
H54D H 0.8590 0.4023 1.0863 0.268 Uiso 0.579(10) 1 calc R U P C 2
C56' C 0.6878(8) 0.4003(13) 1.0276(7) 0.222(7) Uani 0.579(10) 1 d D U P C 2
H56C H 0.6328 0.3779 1.0300 0.266 Uiso 0.579(10) 1 calc R U P C 2
H56D H 0.6802 0.4440 1.0103 0.266 Uiso 0.579(10) 1 calc R U P C 2
C55' C 0.7289(10) 0.4122(16) 1.0776(7) 0.222(7) Uani 0.579(10) 1 d D U P C 2
H55C H 0.7215 0.3730 1.0993 0.267 Uiso 0.579(10) 1 calc R U P C 2
H55D H 0.7096 0.4547 1.0926 0.267 Uiso 0.579(10) 1 calc R U P C 2
C57' C 0.655(2) 0.1775(9) 0.8215(8) 0.249(10) Uani 0.525(19) 1 d D U P D 2
H57C H 0.6971 0.2062 0.8064 0.299 Uiso 0.525(19) 1 calc R U P D 2
H57D H 0.6015 0.2029 0.8214 0.299 Uiso 0.525(19) 1 calc R U P D 2
C58' C 0.643(2) 0.1081(11) 0.7940(11) 0.248(9) Uani 0.525(19) 1 d D U P D 2
H58C H 0.5870 0.0886 0.7980 0.297 Uiso 0.525(19) 1 calc R U P D 2
H58D H 0.6532 0.1133 0.7595 0.297 Uiso 0.525(19) 1 calc R U P D 2
C59' C 0.7112(18) 0.0650(14) 0.8194(9) 0.247(9) Uani 0.525(19) 1 d D U P D 2
H59C H 0.7681 0.0774 0.8101 0.296 Uiso 0.525(19) 1 calc R U P D 2
H59D H 0.7019 0.0153 0.8153 0.296 Uiso 0.525(19) 1 calc R U P D 2
C60' C 0.691(2) 0.0907(9) 0.8696(9) 0.248(10) Uani 0.525(19) 1 d D U P D 2
H60C H 0.6389 0.0690 0.8797 0.297 Uiso 0.525(19) 1 calc R U P D 2
H60D H 0.7366 0.0774 0.8927 0.297 Uiso 0.525(19) 1 calc R U P D 2
C61' C 0.6094(13) 0.143(2) 1.0213(13) 0.325(15) Uani 0.49(2) 1 d D U P E 2
H61C H 0.5824 0.1256 0.9913 0.390 Uiso 0.49(2) 1 calc R U P E 2
H61D H 0.5698 0.1733 1.0373 0.390 Uiso 0.49(2) 1 calc R U P E 2
C62' C 0.6373(19) 0.0835(16) 1.0545(13) 0.325(15) Uani 0.49(2) 1 d D U P E 2
H62C H 0.6645 0.0459 1.0373 0.389 Uiso 0.49(2) 1 calc R U P E 2
H62D H 0.5917 0.0655 1.0736 0.389 Uiso 0.49(2) 1 calc R U P E 2
C63' C 0.7010(19) 0.129(2) 1.0845(9) 0.326(15) Uani 0.49(2) 1 d D U P E 2
H63C H 0.7334 0.1038 1.1097 0.391 Uiso 0.49(2) 1 calc R U P E 2
H63D H 0.6766 0.1712 1.0972 0.391 Uiso 0.49(2) 1 calc R U P E 2
C64' C 0.7487(15) 0.139(2) 1.0370(11) 0.325(15) Uani 0.49(2) 1 d D U P E 2
H64C H 0.7999 0.1673 1.0417 0.391 Uiso 0.49(2) 1 calc R U P E 2
H64D H 0.7618 0.0958 1.0210 0.391 Uiso 0.49(2) 1 calc R U P E 2

loop_
_atom_site_aniso_label
_atom_site_aniso_U_11
_atom_site_aniso_U_22
_atom_site_aniso_U_33
_atom_site_aniso_U_23
_atom_site_aniso_U_13
_atom_site_aniso_U_12
K1 0.1309(14) 0.0997(13) 0.1168(13) 0.0036(9) 0.0126(11) -0.0022(10)
Y1 0.0798(4) 0.0563(4) 0.0550(3) 0.0025(3) 0.0015(2) -0.0039(3)
N1 0.106(4) 0.068(3) 0.061(3) 0.009(2) 0.004(3) -0.005(3)
N2 0.086(3) 0.071(3) 0.069(3) -0.006(2) -0.003(3) -0.002(3)
N3 0.082(3) 0.082(4) 0.076(3) -0.002(3) -0.001(3) 0.016(3)
N4 0.098(3) 0.062(3) 0.064(3) 0.003(2) 0.006(3) -0.002(3)
N5 0.084(3) 0.051(3) 0.061(3) -0.001(2) 0.004(2) 0.006(2)
N6 0.090(3) 0.051(3) 0.058(3) 0.008(2) 0.004(2) -0.005(2)
N7 0.088(3) 0.064(3) 0.067(3) 0.010(2) 0.004(2) 0.000(3)
N8 0.073(3) 0.070(3) 0.072(3) 0.004(3) -0.002(2) -0.008(3)
P1 0.1378(16) 0.0900(14) 0.0929(12) 0.0272(11) 0.0215(11) -0.0148(12)
P2 0.1240(16) 0.0995(15) 0.1204(14) -0.0218(12) 0.0203(12) 0.0263(12)
P3 0.1373(16) 0.0991(15) 0.0578(9) 0.0000(9) 0.0009(9) 0.0010(12)
P4 0.0764(12) 0.1139(16) 0.1328(15) 0.0131(13) 0.0045(10) -0.0052(11)
C1 0.093(5) 0.071(4) 0.086(4) 0.003(3) 0.028(3) -0.021(3)
C2 0.118(5) 0.073(4) 0.066(3) 0.010(3) -0.001(3) -0.011(4)
C3 0.131(6) 0.105(6) 0.077(4) 0.034(4) -0.008(4) -0.007(5)
C4 0.193(9) 0.264(12) 0.082(5) 0.042(6) -0.018(5) -0.064(8)
C5 0.165(8) 0.116(7) 0.228(10) 0.050(7) -0.064(7) 0.029(6)
C6 0.124(6) 0.155(8) 0.121(5) 0.050(6) -0.045(4) -0.027(6)
C7 0.101(5) 0.088(5) 0.110(5) 0.003(4) 0.018(4) -0.021(4)
C8 0.123(8) 0.156(11) 0.144(9) -0.012(8) -0.012(7) -0.013(8)
C9 0.107(7) 0.109(8) 0.188(10) -0.022(8) 0.009(7) 0.005(6)
C10 0.139(8) 0.124(9) 0.205(11) 0.015(9) 0.029(8) -0.052(7)
C8' 0.14(2) 0.14(2) 0.14(2) -0.019(17) 0.005(16) -0.024(17)
C9' 0.124(19) 0.109(17) 0.146(18) 0.004(12) -0.017(15) 0.016(15)
C10' 0.17(2) 0.18(2) 0.14(2) 0.000(18) 0.048(17) -0.015(18)
C11 0.097(5) 0.079(4) 0.094(4) -0.004(4) -0.009(4) 0.006(4)
C12 0.118(5) 0.068(4) 0.075(4) -0.013(3) 0.020(4) -0.006(4)
C13 0.127(5) 0.114(5) 0.096(4) -0.022(4) 0.013(4) 0.000(4)
C14 0.166(10) 0.213(13) 0.112(7) 0.000(8) 0.042(7) -0.014(9)
C15 0.215(12) 0.149(11) 0.105(7) -0.001(8) -0.025(8) -0.009(10)
C16 0.162(9) 0.143(10) 0.137(8) -0.041(7) -0.020(6) -0.054(8)
C14' 0.14(2) 0.13(2) 0.131(19) 0.027(17) 0.014(16) -0.005(17)
C15' 0.134(9) 0.129(9) 0.105(8) -0.018(8) 0.003(8) -0.003(8)
C16' 0.136(9) 0.119(9) 0.101(8) -0.019(8) 0.010(8) -0.002(8)
C17 0.104(5) 0.123(6) 0.124(5) -0.008(5) -0.007(4) 0.024(5)
C18 0.17(2) 0.147(19) 0.18(2) 0.011(16) -0.049(16) -0.010(15)
C19 0.141(16) 0.18(2) 0.145(16) 0.025(15) -0.006(13) 0.024(14)
C20 0.119(14) 0.161(19) 0.144(15) -0.021(14) -0.018(11) 0.061(13)
C18' 0.118(10) 0.109(10) 0.103(8) 0.006(8) -0.030(7) 0.002(8)
C19' 0.252(18) 0.118(11) 0.168(13) 0.025(10) -0.042(12) 0.060(12)
C20' 0.167(13) 0.223(18) 0.178(13) -0.016(13) -0.012(11) -0.015(12)
C21 0.086(4) 0.071(4) 0.071(3) -0.007(3) -0.006(3) 0.008(3)
C22 0.095(4) 0.077(4) 0.067(3) 0.016(3) 0.004(3) 0.009(3)
C23 0.123(5) 0.086(5) 0.077(4) 0.024(4) 0.004(4) 0.001(4)
C24 0.210(12) 0.081(7) 0.222(12) -0.016(8) 0.047(10) -0.017(8)
C25 0.149(9) 0.118(9) 0.146(9) 0.041(7) -0.021(8) -0.036(7)
C26 0.228(13) 0.151(11) 0.118(8) 0.062(7) 0.011(8) -0.027(10)
C24' 0.128(19) 0.104(19) 0.130(18) 0.006(15) 0.010(16) -0.022(16)
C25' 0.094(16) 0.119(19) 0.136(18) 0.023(16) 0.025(15) -0.036(14)
C26' 0.106(16) 0.063(14) 0.080(14) 0.032(12) 0.001(13) 0.014(13)
C27 0.129(6) 0.063(4) 0.092(4) -0.015(4) -0.023(4) 0.005(4)
C28 0.303(13) 0.132(8) 0.140(7) -0.067(6) 0.041(7) -0.039(8)
C29 0.141(8) 0.100(6) 0.268(11) -0.002(7) -0.049(7) -0.031(6)
C30 0.213(9) 0.067(5) 0.171(7) 0.016(5) -0.060(6) -0.026(5)
C31 0.074(4) 0.082(4) 0.086(4) 0.008(3) 0.009(3) 0.009(3)
C32 0.081(4) 0.080(4) 0.086(4) 0.004(3) -0.004(3) -0.017(4)
C33 0.096(5) 0.088(5) 0.101(5) -0.009(4) -0.005(4) -0.035(4)
C34 0.250(11) 0.136(8) 0.111(6) -0.026(6) -0.050(6) -0.014(7)
C35 0.183(9) 0.116(7) 0.254(11) -0.034(7) 0.054(8) -0.072(7)
C36 0.178(8) 0.086(6) 0.165(7) -0.034(5) -0.025(6) 0.021(5)
C37 0.097(5) 0.093(5) 0.120(5) 0.028(5) 0.028(4) 0.022(4)
C38 0.216(10) 0.093(7) 0.235(10) -0.034(7) 0.088(8) 0.005(6)
C39 0.144(8) 0.160(10) 0.341(15) -0.069(10) -0.001(9) 0.069(7)
C40 0.393(17) 0.126(8) 0.103(6) -0.010(6) 0.012(8) 0.081(9)
O3 0.176(7) 0.181(8) 0.208(7) -0.007(6) 0.017(5) 0.041(6)
O5 0.207(8) 0.182(8) 0.209(7) -0.059(6) -0.035(6) -0.020(6)
O6 0.254(11) 0.213(9) 0.213(8) 0.095(8) 0.052(7) 0.029(7)
O1 0.119(8) 0.152(7) 0.233(13) 0.047(7) 0.057(8) 0.029(6)
O2 0.150(16) 0.19(3) 0.086(10) 0.043(11) 0.037(10) -0.008(14)
O4 0.26(3) 0.42(4) 0.22(3) 0.04(2) 0.12(3) 0.20(3)
C41 0.156(10) 0.182(10) 0.208(10) 0.041(8) -0.002(8) -0.003(8)
C42 0.151(9) 0.181(10) 0.204(10) 0.040(8) 0.000(7) 0.000(7)
C43 0.154(9) 0.181(10) 0.205(10) 0.046(8) 0.001(7) 0.005(7)
C44 0.154(10) 0.182(10) 0.206(10) 0.049(8) 0.001(7) 0.003(8)
C45 0.163(13) 0.128(12) 0.166(12) 0.008(10) 0.005(11) -0.009(11)
C46 0.163(12) 0.127(12) 0.166(12) 0.008(9) 0.008(10) -0.008(11)
C47 0.163(12) 0.130(12) 0.167(12) 0.008(9) 0.005(10) -0.005(11)
C48 0.163(13) 0.128(12) 0.167(12) 0.005(10) 0.003(11) -0.004(11)
C49 0.239(19) 0.21(2) 0.238(17) 0.082(14) 0.112(14) 0.122(16)
C50 0.240(19) 0.21(2) 0.239(17) 0.081(14) 0.111(14) 0.122(15)
C51 0.241(19) 0.21(2) 0.238(17) 0.082(14) 0.108(14) 0.123(15)
C52 0.241(19) 0.22(2) 0.238(17) 0.083(14) 0.107(14) 0.123(16)
C53 0.32(2) 0.153(16) 0.205(17) 0.005(13) -0.014(16) -0.007(15)
C54 0.32(2) 0.151(16) 0.202(17) 0.004(13) -0.014(16) -0.008(15)
C56 0.32(2) 0.146(16) 0.198(17) 0.008(13) -0.015(17) -0.005(15)
C55 0.32(2) 0.147(16) 0.199(17) 0.006(13) -0.014(16) -0.006(14)
C57 0.119(11) 0.41(3) 0.270(18) -0.16(2) -0.001(12) -0.010(13)
C58 0.121(11) 0.41(3) 0.269(18) -0.156(19) -0.002(12) -0.009(13)
C59 0.115(11) 0.41(3) 0.265(18) -0.160(19) 0.005(12) -0.007(13)
C60 0.113(11) 0.41(3) 0.265(18) -0.160(19) 0.008(12) -0.006(13)
C61 0.43(3) 0.136(14) 0.175(14) 0.032(10) 0.055(15) 0.020(14)
C62 0.43(3) 0.140(14) 0.174(13) 0.032(10) 0.056(15) 0.018(14)
C63 0.44(3) 0.148(14) 0.174(13) 0.031(10) 0.057(15) 0.016(14)
C64 0.44(3) 0.147(14) 0.172(14) 0.029(10) 0.059(15) 0.017(14)
O1' 0.119(8) 0.152(7) 0.233(13) 0.047(7) 0.057(8) 0.029(6)
O2' 0.25(2) 0.080(11) 0.38(3) -0.002(13) 0.187(18) -0.012(11)
O4' 0.121(9) 0.119(9) 0.137(9) -0.058(8) -0.018(7) 0.009(7)
C41' 0.101(14) 0.16(2) 0.38(3) -0.05(2) -0.057(18) -0.005(13)
C42' 0.101(13) 0.156(19) 0.38(3) -0.05(2) -0.056(17) -0.005(13)
C43' 0.104(13) 0.158(19) 0.38(3) -0.05(2) -0.054(17) -0.004(13)
C44' 0.104(14) 0.16(2) 0.38(3) -0.05(2) -0.053(18) -0.005(13)
C45' 0.216(13) 0.139(12) 0.220(14) 0.042(10) 0.039(10) 0.048(10)
C46' 0.217(13) 0.140(11) 0.221(13) 0.045(9) 0.036(10) 0.046(9)
C47' 0.217(13) 0.147(11) 0.225(14) 0.047(9) 0.036(10) 0.047(9)
C48' 0.220(13) 0.149(12) 0.230(14) 0.047(10) 0.033(10) 0.050(10)
C49' 0.149(11) 0.175(13) 0.363(18) -0.100(14) 0.047(12) -0.018(10)
C50' 0.151(10) 0.177(13) 0.363(18) -0.100(14) 0.048(12) -0.015(9)
C51' 0.152(10) 0.176(13) 0.365(18) -0.101(14) 0.048(12) -0.013(10)
C52' 0.155(10) 0.175(13) 0.368(18) -0.100(14) 0.045(12) -0.011(10)
C53' 0.137(9) 0.340(18) 0.195(12) -0.123(12) 0.014(9) -0.042(10)
C54' 0.136(8) 0.339(18) 0.196(11) -0.126(12) 0.012(8) -0.042(10)
C56' 0.131(8) 0.337(18) 0.198(11) -0.126(12) 0.012(8) -0.037(10)
C55' 0.133(8) 0.338(18) 0.196(11) -0.128(12) 0.013(8) -0.038(10)
C57' 0.309(19) 0.157(13) 0.266(16) -0.027(11) -0.174(14) -0.004(11)
C58' 0.308(18) 0.155(13) 0.264(16) -0.028(11) -0.173(13) -0.001(11)
C59' 0.307(18) 0.154(13) 0.265(16) -0.025(11) -0.171(13) -0.002(11)
C60' 0.309(19) 0.153(13) 0.266(16) -0.023(11) -0.168(14) -0.001(11)
C61' 0.129(13) 0.54(4) 0.31(3) 0.15(2) 0.037(13) 0.047(17)
C62' 0.128(13) 0.54(4) 0.31(3) 0.15(2) 0.038(13) 0.049(17)
C63' 0.130(13) 0.54(4) 0.31(3) 0.15(2) 0.034(13) 0.048(17)
C64' 0.129(14) 0.54(4) 0.31(3) 0.15(2) 0.032(13) 0.047(17)

loop_
_atom_type_symbol
_atom_type_description
_atom_type_scat_dispersion_real
_atom_type_scat_dispersion_imag
_atom_type_scat_source
C C 0.0033 0.0016 'International Tables Vol C Tables 4.2.6.8 and 6.1.1.4'
H H 0.0000 0.0000 'International Tables Vol C Tables 4.2.6.8 and 6.1.1.4'
O O 0.0106 0.0060 'International Tables Vol C Tables 4.2.6.8 and 6.1.1.4'
N N 0.0061 0.0033 'International Tables Vol C Tables 4.2.6.8 and 6.1.1.4'
P P 0.1023 0.0942 'International Tables Vol C Tables 4.2.6.8 and 6.1.1.4'
K K 0.2009 0.2494 'International Tables Vol C Tables 4.2.6.8 and 6.1.1.4'
Y Y -2.7962 3.5667 'International Tables Vol C Tables 4.2.6.8 and 6.1.1.4'

loop_
_geom_angle_atom_site_label_1
_geom_angle_atom_site_label_2
_geom_angle_atom_site_label_3
_geom_angle
O1 K1 O5 91.6(4)
O5 K1 O4' 176.2(3)
O5 K1 O2' 88.4(5)
O4' K1 O2' 93.5(6)
O1 K1 O6 92.8(5)
O5 K1 O6 93.7(3)
O4' K1 O6 84.4(4)
O2' K1 O6 177.4(5)
O1 K1 O3 177.3(5)
O5 K1 O3 85.9(3)
O4' K1 O3 97.3(3)
O2' K1 O3 93.3(5)
O6 K1 O3 88.5(3)
O1 K1 O2 92.5(7)
O5 K1 O2 88.8(5)
O6 K1 O2 174.1(6)
O3 K1 O2 86.4(6)
O5 K1 O1' 96.9(9)
O4' K1 O1' 79.9(9)
O2' K1 O1' 89.8(11)
O6 K1 O1' 88.3(11)
O3 K1 O1' 175.9(11)
O1 K1 O4 99.3(6)
O5 K1 O4 168.3(6)
O6 K1 O4 81.8(7)
O3 K1 O4 83.2(5)
O2 K1 O4 94.8(8)
N7 Y1 N6 81.49(14)
N7 Y1 N3 148.16(16)
N6 Y1 N3 88.44(15)
N7 Y1 N4 130.31(16)
N6 Y1 N4 117.21(15)
N3 Y1 N4 33.85(14)
N7 Y1 N1 87.37(16)
N6 Y1 N1 148.01(15)
N3 Y1 N1 115.16(16)
N4 Y1 N1 92.78(15)
N7 Y1 N2 117.55(16)
N6 Y1 N2 132.92(15)
N3 Y1 N2 91.31(16)
N4 Y1 N2 84.19(15)
N1 Y1 N2 33.72(14)
N7 Y1 N5 90.86(15)
N6 Y1 N5 33.42(13)
N3 Y1 N5 97.18(15)
N4 Y1 N5 131.00(15)
N1 Y1 N5 117.75(15)
N2 Y1 N5 100.33(14)
N7 Y1 N8 33.43(13)
N6 Y1 N8 89.19(14)
N3 Y1 N8 117.00(17)
N4 Y1 N8 97.95(16)
N1 Y1 N8 97.83(16)
N2 Y1 N8 131.29(15)
N5 Y1 N8 113.18(14)
C2 N1 N2 113.4(5)
C2 N1 Y1 168.9(4)
N2 N1 Y1 73.3(3)
C1 N2 N1 112.8(5)
C1 N2 Y1 169.0(4)
N1 N2 Y1 73.0(3)
C11 N3 N4 113.0(5)
C11 N3 Y1 171.4(4)
N4 N3 Y1 73.3(3)
C12 N4 N3 112.9(5)
C12 N4 Y1 170.4(4)
N3 N4 Y1 72.9(3)
C21 N5 N6 111.8(4)
C21 N5 Y1 172.2(4)
N6 N5 Y1 72.2(2)
C22 N6 N5 113.0(4)
C22 N6 Y1 170.9(4)
N5 N6 Y1 74.4(2)
C31 N7 N8 113.2(5)
C31 N7 Y1 171.4(4)
N8 N7 Y1 74.9(3)
C32 N8 N7 113.3(5)
C32 N8 Y1 174.5(4)
N7 N8 Y1 71.6(3)
C1 P1 C2 88.0(3)
C11 P2 C12 87.2(3)
C21 P3 C22 86.9(3)
C32 P4 C31 86.9(3)
N2 C1 C7 118.3(5)
N2 C1 P1 113.5(5)
C7 C1 P1 128.0(4)
N1 C2 C3 122.2(5)
N1 C2 P1 112.3(5)
C3 C2 P1 125.4(4)
C2 C3 C5 109.0(6)
C2 C3 C6 111.3(5)
C5 C3 C6 109.2(7)
C2 C3 C4 109.3(6)
C5 C3 C4 109.8(7)
C6 C3 C4 108.4(6)
C3 C4 H4A 109.5
C3 C4 H4B 109.5
H4A C4 H4B 109.5
C3 C4 H4C 109.5
H4A C4 H4C 109.5
H4B C4 H4C 109.5
C3 C5 H5A 109.5
C3 C5 H5B 109.5
H5A C5 H5B 109.5
C3 C5 H5C 109.5
H5A C5 H5C 109.5
H5B C5 H5C 109.5
C3 C6 H6A 109.5
C3 C6 H6B 109.5
H6A C6 H6B 109.5
C3 C6 H6C 109.5
H6A C6 H6C 109.5
H6B C6 H6C 109.5
C1 C7 C8' 109.1(15)
C1 C7 C9 109.9(6)
C1 C7 C9' 115.9(15)
C8' C7 C9' 95.6(13)
C1 C7 C10 110.5(7)
C9 C7 C10 110.5(7)
C1 C7 C10' 105.5(18)
C8' C7 C10' 113(2)
C9' C7 C10' 118(2)
C1 C7 C8 110.1(6)
C9 C7 C8 109.3(8)
C10 C7 C8 106.5(8)
C7 C8 H8A 109.5
C7 C8 H8B 109.5
H8A C8 H8B 109.5
C7 C8 H8C 109.5
H8A C8 H8C 109.5
H8B C8 H8C 109.5
C7 C9 H9A 109.5
C7 C9 H9B 109.5
H9A C9 H9B 109.5
C7 C9 H9C 109.5
H9A C9 H9C 109.5
H9B C9 H9C 109.5
C7 C10 H10A 109.5
C7 C10 H10B 109.5
H10A C10 H10B 109.5
C7 C10 H10C 109.5
H10A C10 H10C 109.5
H10B C10 H10C 109.5
C7 C8' H8'1 109.5
C7 C8' H8'2 109.5
H8'1 C8' H8'2 109.5
C7 C8' H8'3 109.5
H8'1 C8' H8'3 109.5
H8'2 C8' H8'3 109.5
C7 C9' H9'1 109.5
C7 C9' H9'2 109.5
H9'1 C9' H9'2 109.5
C7 C9' H9'3 109.5
H9'1 C9' H9'3 109.5
H9'2 C9' H9'3 109.5
C7 C10' H10D 109.5
C7 C10' H10E 109.5
H10D C10' H10E 109.5
C7 C10' H10F 109.5
H10D C10' H10F 109.5
H10E C10' H10F 109.5
N3 C11 C17 120.0(6)
N3 C11 P2 113.3(4)
C17 C11 P2 126.7(5)
N4 C12 C13 121.0(6)
N4 C12 P2 113.7(4)
C13 C12 P2 125.3(5)
C12 C13 C16 110.8(7)
C12 C13 C15' 110.6(14)
C12 C13 C14 112.7(7)
C16 C13 C14 108.3(8)
C12 C13 C14' 107.4(16)
C15' C13 C14' 94.0(13)
C12 C13 C15 110.5(7)
C16 C13 C15 108.8(9)
C14 C13 C15 105.6(9)
C12 C13 C16' 106.3(14)
C15' C13 C16' 131(2)
C14' C13 C16' 105(2)
C13 C14 H14A 109.5
C13 C14 H14B 109.5
H14A C14 H14B 109.5
C13 C14 H14C 109.5
H14A C14 H14C 109.5
H14B C14 H14C 109.5
C13 C15 H15A 109.5
C13 C15 H15B 109.5
H15A C15 H15B 109.5
C13 C15 H15C 109.5
H15A C15 H15C 109.5
H15B C15 H15C 109.5
C13 C16 H16A 109.5
C13 C16 H16B 109.5
H16A C16 H16B 109.5
C13 C16 H16C 109.5
H16A C16 H16C 109.5
H16B C16 H16C 109.5
C13 C14' H14D 109.5
C13 C14' H14E 109.5
H14D C14' H14E 109.5
C13 C14' H14F 109.5
H14D C14' H14F 109.5
H14E C14' H14F 109.5
C13 C15' H15D 109.5
C13 C15' H15E 109.5
H15D C15' H15E 109.5
C13 C15' H15F 109.5
H15D C15' H15F 109.5
H15E C15' H15F 109.5
C13 C16' H16D 109.5
C13 C16' H16E 109.5
H16D C16' H16E 109.5
C13 C16' H16F 109.5
H16D C16' H16F 109.5
H16E C16' H16F 109.5
C19' C17 C11 114.1(9)
C18 C17 C11 111.4(14)
C19' C17 C18' 111.6(11)
C11 C17 C18' 112.6(7)
C18 C17 C20 114.5(11)
C11 C17 C20 107.8(10)
C19' C17 C20' 110.8(12)
C11 C17 C20' 108.9(9)
C18' C17 C20' 97.7(9)
C18 C17 C19 109.8(12)
C11 C17 C19 105.7(10)
C20 C17 C19 107.2(10)
C17 C18 H18A 109.5
C17 C18 H18B 109.5
H18A C18 H18B 109.5
C17 C18 H18C 109.5
H18A C18 H18C 109.5
H18B C18 H18C 109.5
C17 C19 H19A 109.5
C17 C19 H19B 109.5
H19A C19 H19B 109.5
C17 C19 H19C 109.5
H19A C19 H19C 109.5
H19B C19 H19C 109.5
C17 C20 H20A 109.5
C17 C20 H20B 109.5
H20A C20 H20B 109.5
C17 C20 H20C 109.5
H20A C20 H20C 109.5
H20B C20 H20C 109.5
C17 C18' H18D 109.5
C17 C18' H18E 109.5
H18D C18' H18E 109.5
C17 C18' H18F 109.5
H18D C18' H18F 109.5
H18E C18' H18F 109.5
C17 C19' H19D 109.5
C17 C19' H19E 109.5
H19D C19' H19E 109.5
C17 C19' H19F 109.5
H19D C19' H19F 109.5
H19E C19' H19F 109.5
C17 C20' H20D 109.5
C17 C20' H20E 109.5
H20D C20' H20E 109.5
C17 C20' H20F 109.5
H20D C20' H20F 109.5
H20E C20' H20F 109.5
N5 C21 C27 119.2(5)
N5 C21 P3 114.3(4)
C27 C21 P3 126.4(4)
N6 C22 C23 118.4(5)
N6 C22 P3 113.9(4)
C23 C22 P3 127.7(4)
C25 C23 C26 108.7(8)
C25 C23 C22 109.7(6)
C26 C23 C22 111.8(7)
C25 C23 C24 107.8(9)
C26 C23 C24 109.3(9)
C22 C23 C24 109.5(6)
C22 C23 C24' 112.5(14)
C22 C23 C25' 104.6(12)
C24' C23 C25' 107(2)
C22 C23 C26' 106.4(12)
C24' C23 C26' 119(2)
C25' C23 C26' 106.3(18)
C23 C24 H24A 109.5
C23 C24 H24B 109.5
H24A C24 H24B 109.5
C23 C24 H24C 109.5
H24A C24 H24C 109.5
H24B C24 H24C 109.5
C23 C25 H25A 109.5
C23 C25 H25B 109.5
H25A C25 H25B 109.5
C23 C25 H25C 109.5
H25A C25 H25C 109.5
H25B C25 H25C 109.5
C23 C26 H26A 109.5
C23 C26 H26B 109.5
H26A C26 H26B 109.5
C23 C26 H26C 109.5
H26A C26 H26C 109.5
H26B C26 H26C 109.5
C23 C24' H24D 109.5
C23 C24' H24E 109.5
H24D C24' H24E 109.5
C23 C24' H24F 109.5
H24D C24' H24F 109.5
H24E C24' H24F 109.5
C23 C25' H25D 109.5
C23 C25' H25E 109.5
H25D C25' H25E 109.5
C23 C25' H25F 109.5
H25D C25' H25F 109.5
H25E C25' H25F 109.5
C23 C26' H26D 109.5
C23 C26' H26E 109.5
H26D C26' H26E 109.5
C23 C26' H26F 109.5
H26D C26' H26F 109.5
H26E C26' H26F 109.5
C29 C27 C21 109.2(6)
C29 C27 C30 110.5(7)
C21 C27 C30 112.3(5)
C29 C27 C28 107.3(7)
C21 C27 C28 108.5(6)
C30 C27 C28 108.9(7)
C27 C28 H28A 109.5
C27 C28 H28B 109.5
H28A C28 H28B 109.5
C27 C28 H28C 109.5
H28A C28 H28C 109.5
H28B C28 H28C 109.5
C27 C29 H29A 109.5
C27 C29 H29B 109.5
H29A C29 H29B 109.5
C27 C29 H29C 109.5
H29A C29 H29C 109.5
H29B C29 H29C 109.5
C27 C30 H30A 109.5
C27 C30 H30B 109.5
H30A C30 H30B 109.5
C27 C30 H30C 109.5
H30A C30 H30C 109.5
H30B C30 H30C 109.5
N7 C31 C37 118.6(6)
N7 C31 P4 113.2(5)
C37 C31 P4 128.0(5)
N8 C32 C33 120.1(6)
N8 C32 P4 113.5(5)
C33 C32 P4 126.4(5)
C35 C33 C32 110.7(6)
C35 C33 C34 110.6(7)
C32 C33 C34 109.2(6)
C35 C33 C36 106.1(7)
C32 C33 C36 111.1(5)
C34 C33 C36 109.0(6)
C33 C34 H34A 109.5
C33 C34 H34B 109.5
H34A C34 H34B 109.5
C33 C34 H34C 109.5
H34A C34 H34C 109.5
H34B C34 H34C 109.5
C33 C35 H35A 109.5
C33 C35 H35B 109.5
H35A C35 H35B 109.5
C33 C35 H35C 109.5
H35A C35 H35C 109.5
H35B C35 H35C 109.5
C33 C36 H36A 109.5
C33 C36 H36B 109.5
H36A C36 H36B 109.5
C33 C36 H36C 109.5
H36A C36 H36C 109.5
H36B C36 H36C 109.5
C38 C37 C40 108.7(8)
C38 C37 C31 111.9(6)
C40 C37 C31 109.7(6)
C38 C37 C39 107.2(7)
C40 C37 C39 108.9(7)
C31 C37 C39 110.3(7)
C37 C38 H38A 109.5
C37 C38 H38B 109.5
H38A C38 H38B 109.5
C37 C38 H38C 109.5
H38A C38 H38C 109.5
H38B C38 H38C 109.5
C37 C39 H39A 109.5
C37 C39 H39B 109.5
H39A C39 H39B 109.5
C37 C39 H39C 109.5
H39A C39 H39C 109.5
H39B C39 H39C 109.5
C37 C40 H40A 109.5
C37 C40 H40B 109.5
H40A C40 H40B 109.5
C37 C40 H40C 109.5
H40A C40 H40C 109.5
H40B C40 H40C 109.5
C52 O3 C49 109.0(18)
C49' O3 C52' 112.4(14)
C49' O3 K1 120.8(12)
C52 O3 K1 119.7(11)
C49 O3 K1 130.7(13)
C52' O3 K1 126.6(10)
C57 O5 C60 109.2(14)
C60' O5 C57' 105.1(12)
C60' O5 K1 133.7(11)
C57 O5 K1 125.3(12)
C60 O5 K1 124.9(11)
C57' O5 K1 120.9(10)
C61 O6 C64 116.1(17)
C61' O6 C64' 107(2)
C61' O6 K1 129.4(14)
C61 O6 K1 120.3(13)
C64 O6 K1 123.6(12)
C64' O6 K1 118.5(13)
C44 O1 C41 105.4(16)
C44 O1 K1 132.5(13)
C41 O1 K1 121.6(15)
C45 O2 C48 111.0(15)
C45 O2 K1 118.1(11)
C48 O2 K1 130.9(14)
C56 O4 C53 111.8(19)
C56 O4 K1 99(3)
C53 O4 K1 120(3)
O1 C41 C42 110.3(16)
O1 C41 H41A 109.6
C42 C41 H41A 109.6
O1 C41 H41B 109.6
C42 C41 H41B 109.6
H41A C41 H41B 108.1
C41 C42 C43 104.1(14)
C41 C42 H42A 110.9
C43 C42 H42A 110.9
C41 C42 H42B 110.9
C43 C42 H42B 110.9
H42A C42 H42B 108.9
C44 C43 C42 97.0(14)
C44 C43 H43A 112.4
C42 C43 H43A 112.4
C44 C43 H43B 112.4
C42 C43 H43B 112.4
H43A C43 H43B 109.9
O1 C44 C43 112.5(14)
O1 C44 H44A 109.1
C43 C44 H44A 109.1
O1 C44 H44B 109.1
C43 C44 H44B 109.1
H44A C44 H44B 107.8
O2 C45 C46 104.1(13)
O2 C45 H45A 110.9
C46 C45 H45A 110.9
O2 C45 H45B 110.9
C46 C45 H45B 110.9
H45A C45 H45B 109.0
C45 C46 C47 110.1(15)
C45 C46 H46A 109.6
C47 C46 H46A 109.6
C45 C46 H46B 109.6
C47 C46 H46B 109.6
H46A C46 H46B 108.1
C46 C47 C48 97.0(13)
C46 C47 H47A 112.4
C48 C47 H47A 112.4
C46 C47 H47B 112.4
C48 C47 H47B 112.4
H47A C47 H47B 109.9
O2 C48 C47 108.0(15)
O2 C48 H48A 110.1
C47 C48 H48A 110.1
O2 C48 H48B 110.1
C47 C48 H48B 110.1
H48A C48 H48B 108.4
O3 C49 C50 108(2)
O3 C49 H49A 110.1
C50 C49 H49A 110.1
O3 C49 H49B 110.1
C50 C49 H49B 110.1
H49A C49 H49B 108.4
C51 C50 C49 90(2)
C51 C50 H50A 113.6
C49 C50 H50A 113.6
C51 C50 H50B 113.6
C49 C50 H50B 113.6
H50A C50 H50B 110.9
C50 C51 C52 99(3)
C50 C51 H51A 111.9
C52 C51 H51A 111.9
C50 C51 H51B 111.9
C52 C51 H51B 111.9
H51A C51 H51B 109.6
O3 C52 C51 95.1(19)
O3 C52 H52A 112.7
C51 C52 H52A 112.7
O3 C52 H52B 112.7
C51 C52 H52B 112.7
H52A C52 H52B 110.2
O4 C53 C54 93(2)
O4 C53 H53A 113.1
C54 C53 H53A 113.1
O4 C53 H53B 113.1
C54 C53 H53B 113.1
H53A C53 H53B 110.5
C53 C54 C55 108(3)
C53 C54 H54A 110.1
C55 C54 H54A 110.1
C53 C54 H54B 110.1
C55 C54 H54B 110.1
H54A C54 H54B 108.4
O4 C56 C55 110(3)
O4 C56 H56A 109.7
C55 C56 H56A 109.7
O4 C56 H56B 109.7
C55 C56 H56B 109.7
H56A C56 H56B 108.2
C56 C55 C54 93(3)
C56 C55 H55A 113.0
C54 C55 H55A 113.0
C56 C55 H55B 113.0
C54 C55 H55B 113.0
H55A C55 H55B 110.4
O5 C57 C58 87.1(16)
O5 C57 H57A 114.1
C58 C57 H57A 114.1
O5 C57 H57B 114.1
C58 C57 H57B 114.1
H57A C57 H57B 111.3
C59 C58 C57 94(2)
C59 C58 H58A 113.0
C57 C58 H58A 113.0
C59 C58 H58B 113.0
C57 C58 H58B 113.0
H58A C58 H58B 110.4
C58 C59 C60 95(2)
C58 C59 H59A 112.8
C60 C59 H59A 112.8
C58 C59 H59B 112.8
C60 C59 H59B 112.8
H59A C59 H59B 110.2
O5 C60 C59 101.4(16)
O5 C60 H60A 111.5
C59 C60 H60A 111.5
O5 C60 H60B 111.5
C59 C60 H60B 111.5
H60A C60 H60B 109.3
O6 C61 C62 96.1(18)
O6 C61 H61A 112.5
C62 C61 H61A 112.5
O6 C61 H61B 112.5
C62 C61 H61B 112.5
H61A C61 H61B 110.1
C63 C62 C61 112(2)
C63 C62 H62A 109.2
C61 C62 H62A 109.2
C63 C62 H62B 109.2
C61 C62 H62B 109.2
H62A C62 H62B 107.9
C62 C63 C64 98(2)
C62 C63 H63A 112.2
C64 C63 H63A 112.2
C62 C63 H63B 112.2
C64 C63 H63B 112.2
H63A C63 H63B 109.8
O6 C64 C63 108.0(18)
O6 C64 H64A 110.1
C63 C64 H64A 110.1
O6 C64 H64B 110.1
C63 C64 H64B 110.1
H64A C64 H64B 108.4
C44' O1' C41' 121(4)
C44' O1' K1 113(2)
C41' O1' K1 123(3)
C45' O2' C48' 106.1(16)
C45' O2' K1 122.2(14)
C48' O2' K1 126.9(15)
C53' O4' C56' 112.2(12)
C53' O4' K1 116.2(11)
C56' O4' K1 131.3(9)
O1' C41' C42' 91(3)
O1' C41' H41C 113.5
C42' C41' H41C 113.5
O1' C41' H41D 113.5
C42' C41' H41D 113.5
H41C C41' H41D 110.8
C41' C42' C43' 95(3)
C41' C42' H42C 112.7
C43' C42' H42C 112.7
C41' C42' H42D 112.7
C43' C42' H42D 112.7
H42C C42' H42D 110.2
C44' C43' C42' 90(3)
C44' C43' H43C 113.6
C42' C43' H43C 113.6
C44' C43' H43D 113.6
C42' C43' H43D 113.6
H43C C43' H43D 110.8
O1' C44' C43' 86(3)
O1' C44' H44C 114.3
C43' C44' H44C 114.3
O1' C44' H44D 114.3
C43' C44' H44D 114.3
H44C C44' H44D 111.5
O2' C45' C46' 111.6(16)
O2' C45' H45C 109.3
C46' C45' H45C 109.3
O2' C45' H45D 109.3
C46' C45' H45D 109.3
H45C C45' H45D 108.0
C45' C46' C47' 105.9(16)
C45' C46' H46C 110.6
C47' C46' H46C 110.6
C45' C46' H46D 110.6
C47' C46' H46D 110.6
H46C C46' H46D 108.7
C48' C47' C46' 98.8(17)
C48' C47' H47C 112.0
C46' C47' H47C 112.0
C48' C47' H47D 112.0
C46' C47' H47D 112.0
H47C C47' H47D 109.7
O2' C48' C47' 111.4(17)
O2' C48' H48C 109.4
C47' C48' H48C 109.4
O2' C48' H48D 109.4
C47' C48' H48D 109.4
H48C C48' H48D 108.0
O3 C49' C50' 102.2(17)
O3 C49' H49C 111.3
C50' C49' H49C 111.3
O3 C49' H49D 111.3
C50' C49' H49D 111.3
H49C C49' H49D 109.2
C51' C50' C49' 116(2)
C51' C50' H50C 108.2
C49' C50' H50C 108.2
C51' C50' H50D 108.2
C49' C50' H50D 108.2
H50C C50' H50D 107.3
C50' C51' C52' 94.7(18)
C50' C51' H51C 112.8
C52' C51' H51C 112.8
C50' C51' H51D 112.8
C52' C51' H51D 112.8
H51C C51' H51D 110.2
O3 C52' C51' 109.7(15)
O3 C52' H52C 109.7
C51' C52' H52C 109.7
O3 C52' H52D 109.7
C51' C52' H52D 109.7
H52C C52' H52D 108.2
O4' C53' C54' 102.3(12)
O4' C53' H53C 111.3
C54' C53' H53C 111.3
O4' C53' H53D 111.3
C54' C53' H53D 111.3
H53C C53' H53D 109.2
C53' C54' C55' 108.5(13)
C53' C54' H54C 110.0
C55' C54' H54C 110.0
C53' C54' H54D 110.0
C55' C54' H54D 110.0
H54C C54' H54D 108.4
O4' C56' C55' 104.5(13)
O4' C56' H56C 110.9
C55' C56' H56C 110.9
O4' C56' H56D 110.9
C55' C56' H56D 110.9
H56C C56' H56D 108.9
C56' C55' C54' 96.0(12)
C56' C55' H55C 112.6
C54' C55' H55C 112.6
C56' C55' H55D 112.6
C54' C55' H55D 112.6
H55C C55' H55D 110.1
O5 C57' C58' 106.1(15)
O5 C57' H57C 110.5
C58' C57' H57C 110.5
O5 C57' H57D 110.5
C58' C57' H57D 110.5
H57C C57' H57D 108.7
C59' C58' C57' 100.6(19)
C59' C58' H58C 111.7
C57' C58' H58C 111.7
C59' C58' H58D 111.7
C57' C58' H58D 111.7
H58C C58' H58D 109.4
C58' C59' C60' 94(2)
C58' C59' H59C 112.9
C60' C59' H59C 112.9
C58' C59' H59D 112.9
C60' C59' H59D 112.9
H59C C59' H59D 110.3
O5 C60' C59' 110.8(18)
O5 C60' H60C 109.5
C59' C60' H60C 109.5
O5 C60' H60D 109.5
C59' C60' H60D 109.5
H60C C60' H60D 108.1
O6 C61' C62' 104.3(19)
O6 C61' H61C 110.9
C62' C61' H61C 110.9
O6 C61' H61D 110.9
C62' C61' H61D 110.9
H61C C61' H61D 108.9
C61' C62' C63' 93.4(15)
C61' C62' H62C 113.0
C63' C62' H62C 113.0
C61' C62' H62D 113.0
C63' C62' H62D 113.0
H62C C62' H62D 110.4
C62' C63' C64' 87(2)
C62' C63' H63C 114.1
C64' C63' H63C 114.1
C62' C63' H63D 114.1
C64' C63' H63D 114.1
H63C C63' H63D 111.3
O6 C64' C63' 94.9(17)
O6 C64' H64C 112.8
C63' C64' H64C 112.8
O6 C64' H64D 112.8
C63' C64' H64D 112.8
H64C C64' H64D 110.2

loop_
_geom_bond_atom_site_label_1
_geom_bond_atom_site_label_2
_geom_bond_distance
K1 O1 2.654(18)
K1 O5 2.676(7)
K1 O4' 2.682(10)
K1 O2' 2.68(2)
K1 O6 2.711(8)
K1 O3 2.721(8)
K1 O2 2.759(17)
K1 O1' 2.94(5)
K1 O4 2.96(4)
Y1 N7 2.352(5)
Y1 N6 2.357(4)
Y1 N3 2.370(5)
Y1 N4 2.374(5)
Y1 N1 2.377(4)
Y1 N2 2.381(5)
Y1 N5 2.385(4)
Y1 N8 2.393(5)
N1 C2 1.331(6)
N1 N2 1.380(6)
N2 C1 1.339(6)
N3 C11 1.329(7)
N3 N4 1.381(6)
N4 C12 1.314(6)
N5 C21 1.341(6)
N5 N6 1.364(5)
N6 C22 1.333(6)
N7 C31 1.313(7)
N7 N8 1.365(6)
N8 C32 1.314(6)
P1 C1 1.728(6)
P1 C2 1.764(6)
P2 C11 1.743(6)
P2 C12 1.753(7)
P3 C21 1.732(6)
P3 C22 1.733(6)
P4 C32 1.741(6)
P4 C31 1.753(7)
C1 C7 1.498(8)
C2 C3 1.498(8)
C3 C5 1.544(10)
C3 C6 1.547(9)
C3 C4 1.556(8)
C4 H4A 0.9600
C4 H4B 0.9600
C4 H4C 0.9600
C5 H5A 0.9600
C5 H5B 0.9600
C5 H5C 0.9600
C6 H6A 0.9600
C6 H6B 0.9600
C6 H6C 0.9600
C7 C8' 1.515(18)
C7 C9 1.518(10)
C7 C9' 1.524(17)
C7 C10 1.527(10)
C7 C10' 1.550(18)
C7 C8 1.567(10)
C8 H8A 0.9600
C8 H8B 0.9600
C8 H8C 0.9600
C9 H9A 0.9600
C9 H9B 0.9600
C9 H9C 0.9600
C10 H10A 0.9600
C10 H10B 0.9600
C10 H10C 0.9600
C8' H8'1 0.9600
C8' H8'2 0.9600
C8' H8'3 0.9600
C9' H9'1 0.9600
C9' H9'2 0.9600
C9' H9'3 0.9600
C10' H10D 0.9600
C10' H10E 0.9600
C10' H10F 0.9600
C11 C17 1.513(9)
C12 C13 1.508(9)
C13 C16 1.517(10)
C13 C15' 1.518(18)
C13 C14 1.532(10)
C13 C14' 1.536(18)
C13 C15 1.539(11)
C13 C16' 1.582(18)
C14 H14A 0.9600
C14 H14B 0.9600
C14 H14C 0.9600
C15 H15A 0.9600
C15 H15B 0.9600
C15 H15C 0.9600
C16 H16A 0.9600
C16 H16B 0.9600
C16 H16C 0.9600
C14' H14D 0.9600
C14' H14E 0.9600
C14' H14F 0.9600
C15' H15D 0.9600
C15' H15E 0.9600
C15' H15F 0.9600
C16' H16D 0.9600
C16' H16E 0.9600
C16' H16F 0.9600
C17 C19' 1.462(12)
C17 C18 1.486(16)
C17 C18' 1.519(12)
C17 C20 1.530(15)
C17 C20' 1.574(13)
C17 C19 1.595(16)
C18 H18A 0.9600
C18 H18B 0.9600
C18 H18C 0.9600
C19 H19A 0.9600
C19 H19B 0.9600
C19 H19C 0.9600
C20 H20A 0.9600
C20 H20B 0.9600
C20 H20C 0.9600
C18' H18D 0.9600
C18' H18E 0.9600
C18' H18F 0.9600
C19' H19D 0.9600
C19' H19E 0.9600
C19' H19F 0.9600
C20' H20D 0.9600
C20' H20E 0.9600
C20' H20F 0.9600
C21 C27 1.520(8)
C22 C23 1.525(8)
C23 C25 1.496(10)
C23 C26 1.504(9)
C23 C24 1.530(10)
C23 C24' 1.552(18)
C23 C25' 1.580(17)
C23 C26' 1.586(16)
C24 H24A 0.9600
C24 H24B 0.9600
C24 H24C 0.9600
C25 H25A 0.9600
C25 H25B 0.9600
C25 H25C 0.9600
C26 H26A 0.9600
C26 H26B 0.9600
C26 H26C 0.9600
C24' H24D 0.9600
C24' H24E 0.9600
C24' H24F 0.9600
C25' H25D 0.9600
C25' H25E 0.9600
C25' H25F 0.9600
C26' H26D 0.9600
C26' H26E 0.9600
C26' H26F 0.9600
C27 C29 1.502(10)
C27 C30 1.527(9)
C27 C28 1.540(9)
C28 H28A 0.9600
C28 H28B 0.9600
C28 H28C 0.9600
C29 H29A 0.9600
C29 H29B 0.9600
C29 H29C 0.9600
C30 H30A 0.9600
C30 H30B 0.9600
C30 H30C 0.9600
C31 C37 1.511(8)
C32 C33 1.513(8)
C33 C35 1.512(9)
C33 C34 1.524(9)
C33 C36 1.549(9)
C34 H34A 0.9600
C34 H34B 0.9600
C34 H34C 0.9600
C35 H35A 0.9600
C35 H35B 0.9600
C35 H35C 0.9600
C36 H36A 0.9600
C36 H36B 0.9600
C36 H36C 0.9600
C37 C38 1.493(9)
C37 C40 1.501(10)
C37 C39 1.531(10)
C38 H38A 0.9600
C38 H38B 0.9600
C38 H38C 0.9600
C39 H39A 0.9600
C39 H39B 0.9600
C39 H39C 0.9600
C40 H40A 0.9600
C40 H40B 0.9600
C40 H40C 0.9600
O3 C49' 1.315(15)
O3 C52 1.346(16)
O3 C49 1.378(17)
O3 C52' 1.420(15)
O5 C60' 1.335(15)
O5 C57 1.345(15)
O5 C60 1.379(16)
O5 C57' 1.416(14)
O6 C61' 1.329(18)
O6 C61 1.343(16)
O6 C64 1.417(16)
O6 C64' 1.422(17)
O1 C44 1.376(16)
O1 C41 1.384(17)
O2 C45 1.359(17)
O2 C48 1.420(16)
O4 C56 1.347(18)
O4 C53 1.385(19)
C41 C42 1.480(15)
C41 H41A 0.9700
C41 H41B 0.9700
C42 C43 1.531(15)
C42 H42A 0.9700
C42 H42B 0.9700
C43 C44 1.496(15)
C43 H43A 0.9700
C43 H43B 0.9700
C44 H44A 0.9700
C44 H44B 0.9700
C45 C46 1.500(16)
C45 H45A 0.9700
C45 H45B 0.9700
C46 C47 1.502(17)
C46 H46A 0.9700
C46 H46B 0.9700
C47 C48 1.502(17)
C47 H47A 0.9700
C47 H47B 0.9700
C48 H48A 0.9700
C48 H48B 0.9700
C49 C50 1.522(19)
C49 H49A 0.9700
C49 H49B 0.9700
C50 C51 1.482(19)
C50 H50A 0.9700
C50 H50B 0.9700
C51 C52 1.531(18)
C51 H51A 0.9700
C51 H51B 0.9700
C52 H52A 0.9700
C52 H52B 0.9700
C53 C54 1.498(19)
C53 H53A 0.9700
C53 H53B 0.9700
C54 C55 1.541(19)
C54 H54A 0.9700
C54 H54B 0.9700
C56 C55 1.529(19)
C56 H56A 0.9700
C56 H56B 0.9700
C55 H55A 0.9700
C55 H55B 0.9700
C57 C58 1.539(19)
C57 H57A 0.9700
C57 H57B 0.9700
C58 C59 1.495(19)
C58 H58A 0.9700
C58 H58B 0.9700
C59 C60 1.514(18)
C59 H59A 0.9700
C59 H59B 0.9700
C60 H60A 0.9700
C60 H60B 0.9700
C61 C62 1.538(18)
C61 H61A 0.9700
C61 H61B 0.9700
C62 C63 1.492(17)
C62 H62A 0.9700
C62 H62B 0.9700
C63 C64 1.495(18)
C63 H63A 0.9700
C63 H63B 0.9700
C64 H64A 0.9700
C64 H64B 0.9700
O1' C44' 1.38(2)
O1' C41' 1.39(2)
O2' C45' 1.335(16)
O2' C48' 1.403(17)
O4' C53' 1.361(15)
O4' C56' 1.383(15)
C41' C42' 1.536(19)
C41' H41C 0.9700
C41' H41D 0.9700
C42' C43' 1.54(2)
C42' H42C 0.9700
C42' H42D 0.9700
C43' C44' 1.495(19)
C43' H43C 0.9700
C43' H43D 0.9700
C44' H44C 0.9700
C44' H44D 0.9700
C45' C46' 1.475(15)
C45' H45C 0.9700
C45' H45D 0.9700
C46' C47' 1.509(17)
C46' H46C 0.9700
C46' H46D 0.9700
C47' C48' 1.493(16)
C47' H47C 0.9700
C47' H47D 0.9700
C48' H48C 0.9700
C48' H48D 0.9700
C49' C50' 1.442(16)
C49' H49C 0.9700
C49' H49D 0.9700
C50' C51' 1.435(17)
C50' H50C 0.9700
C50' H50D 0.9700
C51' C52' 1.517(16)
C51' H51C 0.9700
C51' H51D 0.9700
C52' H52C 0.9700
C52' H52D 0.9700
C53' C54' 1.497(17)
C53' H53C 0.9700
C53' H53D 0.9700
C54' C55' 1.512(16)
C54' H54C 0.9700
C54' H54D 0.9700
C56' C55' 1.508(16)
C56' H56C 0.9700
C56' H56D 0.9700
C55' H55C 0.9700
C55' H55D 0.9700
C57' C58' 1.537(17)
C57' H57C 0.9700
C57' H57D 0.9700
C58' C59' 1.498(17)
C58' H58C 0.9700
C58' H58D 0.9700
C59' C60' 1.509(19)
C59' H59C 0.9700
C59' H59D 0.9700
C60' H60C 0.9700
C60' H60D 0.9700
C61' C62' 1.515(19)
C61' H61C 0.9700
C61' H61D 0.9700
C62' C63' 1.54(2)
C62' H62C 0.9700
C62' H62D 0.9700
C63' C64' 1.543(18)
C63' H63C 0.9700
C63' H63D 0.9700
C64' H64C 0.9700
C64' H64D 0.9700

loop_
_geom_torsion_atom_site_label_1
_geom_torsion_atom_site_label_2
_geom_torsion_atom_site_label_3
_geom_torsion_atom_site_label_4
_geom_torsion
C2 N1 N2 C1 -0.5(6)
Y1 N1 N2 C1 170.0(4)
C2 N1 N2 Y1 -170.5(4)
C11 N3 N4 C12 -1.8(7)
Y1 N3 N4 C12 171.9(4)
C11 N3 N4 Y1 -173.6(5)
C21 N5 N6 C22 -1.5(6)
Y1 N5 N6 C22 -174.4(4)
C21 N5 N6 Y1 172.9(4)
C31 N7 N8 C32 0.2(6)
Y1 N7 N8 C32 177.4(4)
C31 N7 N8 Y1 -177.2(4)
N1 N2 C1 C7 -175.4(5)
Y1 N2 C1 C7 -56(2)
N1 N2 C1 P1 -0.3(6)
Y1 N2 C1 P1 120(2)
C2 P1 C1 N2 0.7(4)
C2 P1 C1 C7 175.2(6)
N2 N1 C2 C3 178.9(5)
Y1 N1 C2 C3 54(2)
N2 N1 C2 P1 1.0(6)
Y1 N1 C2 P1 -124(2)
C1 P1 C2 N1 -0.9(5)
C1 P1 C2 C3 -178.7(6)
N1 C2 C3 C5 104.0(7)
P1 C2 C3 C5 -78.4(7)
N1 C2 C3 C6 -16.5(9)
P1 C2 C3 C6 161.1(5)
N1 C2 C3 C4 -136.1(7)
P1 C2 C3 C4 41.5(9)
N2 C1 C7 C8' -95.1(19)
P1 C1 C7 C8' 90.6(19)
N2 C1 C7 C9 78.2(8)
P1 C1 C7 C9 -96.1(8)
N2 C1 C7 C9' 11(2)
P1 C1 C7 C9' -162.9(18)
N2 C1 C7 C10 -159.6(7)
P1 C1 C7 C10 26.0(10)
N2 C1 C7 C10' 143(2)
P1 C1 C7 C10' -31(2)
N2 C1 C7 C8 -42.2(10)
P1 C1 C7 C8 143.4(8)
N4 N3 C11 C17 -179.9(6)
N4 N3 C11 P2 0.9(7)
C12 P2 C11 N3 0.1(5)
C12 P2 C11 C17 -179.1(7)
N3 N4 C12 C13 -177.5(6)
N3 N4 C12 P2 1.8(6)
C11 P2 C12 N4 -1.1(5)
C11 P2 C12 C13 178.2(6)
N4 C12 C13 C16 -92.2(9)
P2 C12 C13 C16 88.5(8)
N4 C12 C13 C15' -19.6(19)
P2 C12 C13 C15' 161.2(18)
N4 C12 C13 C14 146.2(9)
P2 C12 C13 C14 -33.0(11)
N4 C12 C13 C14' 81.7(19)
P2 C12 C13 C14' -97.5(18)
N4 C12 C13 C15 28.4(11)
P2 C12 C13 C15 -150.9(8)
N4 C12 C13 C16' -166.8(16)
P2 C12 C13 C16' 14.0(18)
N3 C11 C17 C19' 114.2(13)
P2 C11 C17 C19' -66.6(14)
N3 C11 C17 C18 -53.3(16)
P2 C11 C17 C18 125.8(15)
N3 C11 C17 C18' -14.2(11)
P2 C11 C17 C18' 164.9(8)
N3 C11 C17 C20 -179.8(13)
P2 C11 C17 C20 -0.6(15)
N3 C11 C17 C20' -121.4(11)
P2 C11 C17 C20' 57.7(12)
N3 C11 C17 C19 65.9(14)
P2 C11 C17 C19 -115.0(13)
N6 N5 C21 C27 178.7(5)
N6 N5 C21 P3 2.5(6)
C22 P3 C21 N5 -2.2(4)
C22 P3 C21 C27 -178.0(6)
N5 N6 C22 C23 178.3(5)
N5 N6 C22 P3 -0.2(6)
C21 P3 C22 N6 1.3(4)
C21 P3 C22 C23 -177.0(6)
N6 C22 C23 C25 -65.6(9)
P3 C22 C23 C25 112.6(8)
N6 C22 C23 C26 173.7(8)
P3 C22 C23 C26 -8.1(11)
N6 C22 C23 C24 52.5(10)
P3 C22 C23 C24 -129.3(8)
N6 C22 C23 C24' -5(2)
P3 C22 C23 C24' 173(2)
N6 C22 C23 C25' -120.9(17)
P3 C22 C23 C25' 57.3(18)
N6 C22 C23 C26' 126.9(13)
P3 C22 C23 C26' -54.9(14)
N5 C21 C27 C29 -87.1(7)
P3 C21 C27 C29 88.6(7)
N5 C21 C27 C30 35.8(8)
P3 C21 C27 C30 -148.5(6)
N5 C21 C27 C28 156.2(6)
P3 C21 C27 C28 -28.1(8)
N8 N7 C31 C37 175.7(5)
N8 N7 C31 P4 0.0(6)
C32 P4 C31 N7 -0.1(4)
C32 P4 C31 C37 -175.3(6)
N7 N8 C32 C33 179.7(5)
N7 N8 C32 P4 -0.3(6)
C31 P4 C32 N8 0.2(4)
C31 P4 C32 C33 -179.7(6)
N8 C32 C33 C35 148.9(6)
P4 C32 C33 C35 -31.1(9)
N8 C32 C33 C34 -89.0(7)
P4 C32 C33 C34 90.9(7)
N8 C32 C33 C36 31.3(8)
P4 C32 C33 C36 -148.8(5)
N7 C31 C37 C38 43.7(9)
P4 C31 C37 C38 -141.3(7)
N7 C31 C37 C40 -77.1(8)
P4 C31 C37 C40 97.9(8)
N7 C31 C37 C39 163.0(6)
P4 C31 C37 C39 -22.0(9)
C44 O1 C41 C42 0(2)
K1 O1 C41 C42 172.9(12)
O1 C41 C42 C43 -20(2)
C41 C42 C43 C44 28.7(18)
C41 O1 C44 C43 22(2)
K1 O1 C44 C43 -150.5(15)
C42 C43 C44 O1 -32(2)
C48 O2 C45 C46 10(3)
K1 O2 C45 C46 -171.5(16)
O2 C45 C46 C47 11(4)
C45 C46 C47 C48 -25(3)
C45 O2 C48 C47 -27(3)
K1 O2 C48 C47 153.9(18)
C46 C47 C48 O2 31(3)
C49' O3 C49 C50 79(3)
C52 O3 C49 C50 2(3)
C52' O3 C49 C50 -50(3)
K1 O3 C49 C50 172.9(16)
O3 C49 C50 C51 34(3)
C49 C50 C51 C52 -54(3)
C49' O3 C52 C51 -78(2)
C49 O3 C52 C51 -36(3)
C52' O3 C52 C51 36.0(18)
K1 O3 C52 C51 152.2(19)
C50 C51 C52 O3 60(3)
C56 O4 C53 C54 -44(5)
K1 O4 C53 C54 -159.7(19)
O4 C53 C54 C55 47(4)
C53 O4 C56 C55 26(6)
K1 O4 C56 C55 154(3)
O4 C56 C55 C54 6(4)
C53 C54 C55 C56 -33(4)
C60' O5 C57 C58 -95.3(19)
C60 O5 C57 C58 -58(2)
C57' O5 C57 C58 18.1(16)
K1 O5 C57 C58 130.3(16)
O5 C57 C58 C59 69(2)
C57 C58 C59 C60 -55(3)
C60' O5 C60 C59 76(3)
C57 O5 C60 C59 25(3)
C57' O5 C60 C59 -38(3)
K1 O5 C60 C59 -163.2(19)
C58 C59 C60 O5 22(3)
C61' O6 C61 C62 -87(2)
C64 O6 C61 C62 -29(3)
C64' O6 C61 C62 39.7(19)
K1 O6 C61 C62 154.2(15)
O6 C61 C62 C63 32(3)
C61 C62 C63 C64 -22(4)
C61' O6 C64 C63 60(3)
C61 O6 C64 C63 17(3)
C64' O6 C64 C63 -49(3)
K1 O6 C64 C63 -166(2)
C62 C63 C64 O6 5(4)
C44' O1' C41' C42' -4(6)
K1 O1' C41' C42' -164(3)
O1' C41' C42' C43' -39(4)
C41' C42' C43' C44' 69(4)
C41' O1' C44' C43' 46(6)
K1 O1' C44' C43' -152(3)
C42' C43' C44' O1' -63(4)
C48' O2' C45' C46' 10(3)
K1 O2' C45' C46' 167.1(17)
O2' C45' C46' C47' 6(4)
C45' C46' C47' C48' -18(3)
C45' O2' C48' C47' -23(3)
K1 O2' C48' C47' -178.9(16)
C46' C47' C48' O2' 26(3)
C52 O3 C49' C50' 47(2)
C49 O3 C49' C50' -65(3)
C52' O3 C49' C50' -8(3)
K1 O3 C49' C50' 176.5(15)
O3 C49' C50' C51' 20(3)
C49' C50' C51' C52' -22(3)
C49' O3 C52' C51' -5(3)
C52 O3 C52' C51' -86(3)
C49 O3 C52' C51' 30(3)
K1 O3 C52' C51' 170.1(15)
C50' C51' C52' O3 15(3)
C56' O4' C53' C54' 16(3)
K1 O4' C53' C54' -169.4(15)
O4' C53' C54' C55' 12(3)
C53' O4' C56' C55' -37(3)
K1 O4' C56' C55' 149.0(15)
O4' C56' C55' C54' 39(2)
C53' C54' C55' C56' -30(3)
C60' O5 C57' C58' 4(3)
C57 O5 C57' C58' -64(2)
C60 O5 C57' C58' 49(3)
K1 O5 C57' C58' 178.1(18)
O5 C57' C58' C59' -32(3)
C57' C58' C59' C60' 43(3)
C57 O5 C60' C59' 88(2)
C60 O5 C60' C59' -43(2)
C57' O5 C60' C59' 27(3)
K1 O5 C60' C59' -146.0(15)
C58' C59' C60' O5 -46(3)
C61 O6 C61' C62' 55(3)
C64 O6 C61' C62' -74(3)
C64' O6 C61' C62' 2(3)
K1 O6 C61' C62' 155.7(15)
O6 C61' C62' C63' 41(3)
C61' C62' C63' C64' -62(3)
C61' O6 C64' C63' -44(3)
C61 O6 C64' C63' -85(3)
C64 O6 C64' C63' 37(3)
K1 O6 C64' C63' 158.9(19)
C62' C63' C64' O6 65(3)
